data_4133451
loop_
_publ_author_name
'S\'anchez, Ra\'ul Hern\'andez'
'Betley, Theodore A.'

_publ_section_title
;
 Thermally Persistent High-Spin Ground States in Octahedral Iron Clusters.
;
_journal_issue 48
_journal_name_full 'Journal of the American Chemical Society'
_journal_page_first 16792
_journal_page_last 16806
_journal_paper_doi 10.1021/jacs.8b10181
_journal_volume 140
_journal_year 2018
_chemical_formula_sum 'C70 H97 Fe6 N12 O4 P'
_chemical_formula_weight 1536.67
_space_group_IT_number 2
_space_group_name_Hall '-P 1'
_space_group_name_H-M_alt 'P -1'
_symmetry_cell_setting triclinic
_symmetry_space_group_name_H-M 'P -1'
_atom_sites_solution_hydrogens geom
_atom_sites_solution_primary direct
_atom_sites_solution_secondary difmap
_audit_creation_method SHELXL-97
_cell_angle_alpha 100.9778(14)
_cell_angle_beta 107.6846(13)
_cell_angle_gamma 98.7756(14)
_cell_formula_units_Z 2
_cell_length_a 13.4730(6)
_cell_length_b 15.5825(7)
_cell_length_c 17.2825(7)
_cell_measurement_reflns_used 9724
_cell_measurement_temperature 100(1)
_cell_measurement_theta_max 50.059
_cell_measurement_theta_min 4.775
_cell_volume 3306.6(3)
_computing_cell_refinement 'SAINT 7.46A (Bruker-AXS, 2009)'
_computing_data_collection 'APEX2 v2009.3.0 (Bruker-AXS, 2009)'
_computing_data_reduction 'SAINT 7.46A (Bruker-AXS, 2009)'
_computing_molecular_graphics 'Bruker SHELXTL (Sheldrick, 2008)'
_computing_publication_material 'Bruker SHELXTL (Sheldrick, 2008)'
_computing_structure_refinement 'SHELXL-97 (Sheldrick, 2008)'
_computing_structure_solution 'SHELXS-97 (Sheldrick, 2008)'
_diffrn_ambient_temperature 100(1)
_diffrn_measured_fraction_theta_full 0.996
_diffrn_measured_fraction_theta_max 0.996
_diffrn_measurement_device_type
;
Bruker D8 goniometer with CMOS area detector
;
_diffrn_measurement_method 'omega and phi scans'
_diffrn_radiation_monochromator graphite
_diffrn_radiation_source 'fine-focus sealed tube'
_diffrn_radiation_type MoK\a
_diffrn_radiation_wavelength 0.71073
_diffrn_reflns_av_R_equivalents 0.0461
_diffrn_reflns_av_sigmaI/netI 0.0413
_diffrn_reflns_limit_h_max 16
_diffrn_reflns_limit_h_min -15
_diffrn_reflns_limit_k_max 18
_diffrn_reflns_limit_k_min -18
_diffrn_reflns_limit_l_max 20
_diffrn_reflns_limit_l_min -20
_diffrn_reflns_number 59733
_diffrn_reflns_theta_full 25.06
_diffrn_reflns_theta_max 25.06
_diffrn_reflns_theta_min 2.14
_exptl_absorpt_coefficient_mu 1.366
_exptl_absorpt_correction_T_max 0.9348
_exptl_absorpt_correction_T_min 0.9348
_exptl_absorpt_correction_type multi-scan
_exptl_absorpt_process_details 'SADABS (Sheldrick, 2008)'
_exptl_crystal_colour Black
_exptl_crystal_density_diffrn 1.543
_exptl_crystal_density_method 'not measured'
_exptl_crystal_description Block
_exptl_crystal_F_000 1608
_exptl_crystal_size_max 0.05
_exptl_crystal_size_mid 0.05
_exptl_crystal_size_min 0.05
_refine_diff_density_max 1.430
_refine_diff_density_min -0.822
_refine_diff_density_rms 0.098
_refine_ls_extinction_method none
_refine_ls_goodness_of_fit_ref 1.043
_refine_ls_hydrogen_treatment ref
_refine_ls_matrix_type full
_refine_ls_number_parameters 825
_refine_ls_number_reflns 11673
_refine_ls_number_restraints 121
_refine_ls_restrained_S_all 1.041
_refine_ls_R_factor_all 0.0633
_refine_ls_R_factor_gt 0.0431
_refine_ls_shift/su_max 0.001
_refine_ls_shift/su_mean 0.000
_refine_ls_structure_factor_coef Fsqd
_refine_ls_weighting_details 'calc w=1/[\s^2^(Fo^2^)+(0.0373P)^2^+8.8408P] where P=(Fo^2^+2Fc^2^)/3'
_refine_ls_weighting_scheme calc
_refine_ls_wR_factor_gt 0.0946
_refine_ls_wR_factor_ref 0.1044
_reflns_number_gt 9166
_reflns_number_total 11673
_reflns_threshold_expression >2sigma(I)
_cod_data_source_file ja8b10181_si_002.cif
_cod_data_source_block rhs318
_cod_depositor_comments
;
The following automatic conversions were performed:

data item '_symmetry_cell_setting' value 'Triclinic' was changed to
'triclinic' in accordance with the
/home/saulius/struct/COD-crude-data/automatic-downloads/DataCite-retrospective/ACS/depositions/lib/dictionaries/cif_core.dic
dictionary named 'cif_core.dic' version 2.4.2 last updated on
2011-04-26.

Automatic conversion script
Id: cif_fix_values 6909 2019-04-08 15:41:33Z antanas 
;
_cod_original_cell_volume 3306.6(2)
_cod_original_sg_symbol_H-M P-1
_cod_database_code 4133451

loop_
_symmetry_equiv_pos_as_xyz
'x, y, z'
'-x, -y, -z'

loop_
_atom_site_label
_atom_site_type_symbol
_atom_site_fract_x
_atom_site_fract_y
_atom_site_fract_z
_atom_site_U_iso_or_equiv
_atom_site_adp_type
_atom_site_occupancy
_atom_site_symmetry_multiplicity
_atom_site_calc_flag
_atom_site_refinement_flags
_atom_site_disorder_assembly
_atom_site_disorder_group
C1A C 0.9057(3) 1.2321(3) 0.6988(2) 0.0225(9) Uani 1 1 d . . .
H1AA H 0.8965 1.2805 0.7396 0.034 Uiso 1 1 calc R . .
H1AB H 0.9381 1.2578 0.6623 0.034 Uiso 1 1 calc R . .
H1AC H 0.9524 1.1976 0.7286 0.034 Uiso 1 1 calc R . .
C2A C 0.7963(3) 1.1699(2) 0.6455(2) 0.0168(8) Uani 1 1 d . . .
C3A C 0.7623(3) 1.1184(2) 0.7030(2) 0.0180(8) Uani 1 1 d . . .
H3AA H 0.8105 1.0771 0.7161 0.022 Uiso 1 1 calc R . .
H3AB H 0.7732 1.1618 0.7564 0.022 Uiso 1 1 calc R . .
C4A C 0.2765(3) 0.7682(2) 0.3853(2) 0.0167(8) Uani 1 1 d . . .
H4AA H 0.2358 0.7220 0.4031 0.020 Uiso 1 1 calc R . .
H4AB H 0.2940 0.7369 0.3374 0.020 Uiso 1 1 calc R . .
C5A C 0.1848(3) 0.8916(2) 0.4260(2) 0.0179(8) Uani 1 1 d . . .
H5AA H 0.1185 0.9120 0.4023 0.022 Uiso 1 1 calc R . .
H5AB H 0.1723 0.8560 0.4652 0.022 Uiso 1 1 calc R . .
C31A C 0.6212(3) 1.0391(2) 0.7365(2) 0.0157(8) Uani 1 1 d . . .
C32A C 0.6930(3) 1.0275(2) 0.8094(2) 0.0211(9) Uani 1 1 d . . .
H32A H 0.7672 1.0382 0.8174 0.025 Uiso 1 1 calc R . .
C33A C 0.6573(3) 1.0007(3) 0.8702(2) 0.0273(10) Uani 1 1 d . . .
H33C H 0.7072 0.9933 0.9194 0.033 Uiso 1 1 calc R . .
C34A C 0.5497(3) 0.9847(3) 0.8599(2) 0.0250(9) Uani 1 1 d . . .
H34A H 0.5255 0.9655 0.9014 0.030 Uiso 1 1 calc R . .
C35A C 0.4775(3) 0.9968(2) 0.7886(2) 0.0213(9) Uani 1 1 d . . .
H35A H 0.4037 0.9867 0.7819 0.026 Uiso 1 1 calc R . .
C36A C 0.5114(3) 1.0235(2) 0.7265(2) 0.0161(8) Uani 1 1 d . . .
C41A C 0.4257(3) 0.7501(2) 0.4937(2) 0.0156(8) Uani 1 1 d . . .
C42A C 0.3976(3) 0.6568(2) 0.4631(2) 0.0212(9) Uani 1 1 d . . .
H42A H 0.3407 0.6307 0.4113 0.025 Uiso 1 1 calc R . .
C43A C 0.4506(3) 0.6014(3) 0.5063(2) 0.0255(9) Uani 1 1 d . . .
H43A H 0.4288 0.5382 0.4843 0.031 Uiso 1 1 calc R . .
C44A C 0.5348(3) 0.6374(3) 0.5810(2) 0.0251(9) Uani 1 1 d . . .
H44C H 0.5723 0.5995 0.6097 0.030 Uiso 1 1 calc R . .
C45A C 0.5637(3) 0.7299(2) 0.6133(2) 0.0206(8) Uani 1 1 d . . .
H45A H 0.6217 0.7551 0.6646 0.025 Uiso 1 1 calc R . .
C46A C 0.5093(3) 0.7860(2) 0.5722(2) 0.0158(8) Uani 1 1 d . . .
C51A C 0.2353(3) 1.0336(2) 0.5252(2) 0.0159(8) Uani 1 1 d . . .
C52A C 0.1472(3) 1.0144(3) 0.5498(2) 0.0224(9) Uani 1 1 d . . .
H52A H 0.1075 0.9543 0.5351 0.027 Uiso 1 1 calc R . .
C53A C 0.1161(3) 1.0819(3) 0.5956(2) 0.0274(10) Uani 1 1 d . . .
H53A H 0.0551 1.0678 0.6114 0.033 Uiso 1 1 calc R . .
C54A C 0.1740(3) 1.1699(3) 0.6185(2) 0.0268(10) Uani 1 1 d . . .
H54A H 0.1521 1.2163 0.6490 0.032 Uiso 1 1 calc R . .
C55A C 0.2637(3) 1.1896(3) 0.5965(2) 0.0224(9) Uani 1 1 d . . .
H55C H 0.3047 1.2496 0.6136 0.027 Uiso 1 1 calc R . .
C56A C 0.2944(3) 1.1230(2) 0.5500(2) 0.0169(8) Uani 1 1 d . . .
N3A N 0.6512(2) 1.06559(19) 0.67088(18) 0.0158(7) Uani 1 1 d . . .
N4A N 0.3777(2) 0.81168(19) 0.45519(18) 0.0158(7) Uani 1 1 d . . .
N5A N 0.2714(2) 0.97163(19) 0.47460(18) 0.0168(7) Uani 1 1 d . . .
N33A N 0.4427(2) 1.03514(19) 0.65244(18) 0.0167(7) Uani 1 1 d . . .
H33D H 0.3832 1.0560 0.6572 0.020 Uiso 1 1 calc R . .
N44A N 0.5318(2) 0.87900(19) 0.60489(18) 0.0159(7) Uani 1 1 d . . .
H44D H 0.5479 0.8953 0.6627 0.019 Uiso 1 1 calc R . .
N55A N 0.3820(2) 1.13694(19) 0.52279(18) 0.0171(7) Uani 1 1 d . . .
H55D H 0.3949 1.1922 0.5104 0.020 Uiso 1 1 calc R . .
Fe1A Fe 0.52275(4) 1.09854(3) 0.58564(3) 0.01327(12) Uani 1 1 d . . .
Fe2A Fe 0.41457(4) 0.93734(3) 0.54133(3) 0.01378(12) Uani 1 1 d . . .
Fe3A Fe 0.61897(4) 0.96433(3) 0.56466(3) 0.01380(12) Uani 1 1 d . . .
C1S C 0.2246(6) -0.0090(5) 0.8369(5) 0.0869(11) Uani 1 1 d . . .
H1SA H 0.1531 -0.0404 0.8335 0.104 Uiso 1 1 calc R . .
H1SB H 0.2532 -0.0520 0.8043 0.104 Uiso 1 1 calc R . .
C2S C 0.2135(6) 0.0638(5) 0.8001(5) 0.0869(11) Uani 1 1 d . . .
H2SA H 0.1374 0.0653 0.7752 0.104 Uiso 1 1 calc R . .
H2SB H 0.2473 0.0619 0.7566 0.104 Uiso 1 1 calc R . .
C3S C 0.2766(6) 0.1485(5) 0.8809(5) 0.0869(11) Uani 1 1 d . . .
H3SA H 0.3487 0.1745 0.8815 0.104 Uiso 1 1 calc R . .
H3SB H 0.2357 0.1959 0.8838 0.104 Uiso 1 1 calc R . .
C4S C 0.2814(6) 0.1031(5) 0.9465(5) 0.0869(11) Uani 1 1 d . . .
H4SA H 0.3439 0.1349 0.9972 0.104 Uiso 1 1 calc R . .
H4SB H 0.2159 0.1023 0.9614 0.104 Uiso 1 1 calc R . .
O1S O 0.2902(5) 0.0157(4) 0.9185(4) 0.1140(19) Uani 1 1 d . . .
C91A C 0.6899(3) 0.2688(3) 0.2522(3) 0.0280(9) Uani 1 1 d . . .
H91A H 0.6776 0.2173 0.2043 0.034 Uiso 1 1 calc R . .
H91B H 0.7658 0.3009 0.2710 0.034 Uiso 1 1 calc R . .
C91B C 0.6320(3) 0.4391(3) 0.3039(3) 0.0293(10) Uani 1 1 d . . .
H91C H 0.5986 0.4858 0.2817 0.035 Uiso 1 1 calc R . .
H91D H 0.5972 0.4210 0.3430 0.035 Uiso 1 1 calc R . .
C91C C 0.4687(3) 0.2857(3) 0.1844(3) 0.0275(10) Uani 1 1 d . . .
H91E H 0.460(4) 0.259(3) 0.216(3) 0.033 Uiso 1 1 d . . .
C91D C 0.6340(4) 0.3877(3) 0.1355(3) 0.0358(11) Uani 1 1 d . . .
H91F H 0.5811 0.4238 0.1165 0.043 Uiso 1 1 calc R B .
H91G H 0.7054 0.4290 0.1597 0.043 Uiso 1 1 calc R . .
C92A C 0.6684(3) 0.2338(3) 0.3242(3) 0.0256(9) Uani 1 1 d . . .
H92A H 0.6623 0.2843 0.3656 0.031 Uiso 1 1 calc R . .
H92B H 0.5991 0.1894 0.3015 0.031 Uiso 1 1 calc R . .
C92B C 0.7500(4) 0.4797(3) 0.3527(3) 0.0321(10) Uani 1 1 d . . .
H92C H 0.7821 0.4354 0.3802 0.039 Uiso 1 1 calc R . .
H92D H 0.7866 0.4923 0.3130 0.039 Uiso 1 1 calc R . .
C92D C 0.6318(4) 0.3203(3) 0.0597(3) 0.0351(11) Uani 1 1 d . B .
H92E H 0.6327 0.3499 0.0134 0.042 Uiso 1 1 calc R . .
C93A C 0.7551(3) 0.1902(3) 0.3686(3) 0.0331(10) Uani 1 1 d . . .
H93A H 0.7283 0.1561 0.4037 0.040 Uiso 1 1 calc R . .
H93B H 0.7703 0.1471 0.3260 0.040 Uiso 1 1 calc R . .
C93B C 0.7689(4) 0.5657(3) 0.4189(3) 0.0475(13) Uani 1 1 d . . .
H93C H 0.7329 0.6086 0.3920 0.057 Uiso 1 1 calc R . .
H93D H 0.7365 0.5523 0.4608 0.057 Uiso 1 1 calc R . .
C93D C 0.5664(4) 0.1771(3) -0.0147(3) 0.0399(12) Uani 1 1 d . B .
H93E H 0.5451 0.1779 -0.0746 0.048 Uiso 1 1 calc R . .
H93F H 0.5303 0.1191 -0.0100 0.048 Uiso 1 1 calc R . .
C94A C 0.8579(4) 0.2571(3) 0.4233(3) 0.0441(12) Uani 1 1 d . . .
H94A H 0.8873 0.2888 0.3885 0.066 Uiso 1 1 calc R . .
H94B H 0.9097 0.2254 0.4517 0.066 Uiso 1 1 calc R . .
H94C H 0.8435 0.3005 0.4653 0.066 Uiso 1 1 calc R . .
C94B C 0.8859(4) 0.6084(3) 0.4629(3) 0.0510(14) Uani 1 1 d . . .
H94D H 0.9171 0.6260 0.4224 0.077 Uiso 1 1 calc R . .
H94E H 0.9224 0.5654 0.4879 0.077 Uiso 1 1 calc R . .
H94F H 0.8942 0.6615 0.5071 0.077 Uiso 1 1 calc R . .
C94D C 0.6867(4) 0.1924(4) 0.0242(3) 0.0465(13) Uani 1 1 d . B .
H94G H 0.7063 0.1467 0.0552 0.056 Uiso 1 1 calc R . .
H94H H 0.7206 0.1901 -0.0193 0.056 Uiso 1 1 calc R . .
O91D O 0.5410(2) 0.2508(2) 0.03333(19) 0.0448(6) Uani 1 1 d . . .
O92D O 0.7186(2) 0.2799(2) 0.0800(2) 0.0448(6) Uani 1 1 d . . .
P1 P 0.60627(9) 0.34318(7) 0.21785(7) 0.0256(2) Uani 1 1 d . B .
C1B C 0.9431(3) 0.5717(3) 0.6797(2) 0.0239(9) Uani 1 1 d . . .
H1BA H 0.8831 0.6010 0.6642 0.036 Uiso 1 1 calc R . .
H1BB H 0.9281 0.5148 0.6380 0.036 Uiso 1 1 calc R . .
H1BC H 1.0085 0.6108 0.6816 0.036 Uiso 1 1 calc R . .
C2B C 0.9581(3) 0.5536(2) 0.7670(2) 0.0182(8) Uani 1 1 d . . .
C3B C 1.0025(3) 0.6447(2) 0.8301(2) 0.0182(8) Uani 1 1 d . . .
H3BA H 1.0778 0.6658 0.8350 0.022 Uiso 1 1 calc R . .
H3BB H 0.9620 0.6877 0.8074 0.022 Uiso 1 1 calc R . .
C4B C 0.8477(3) 0.5096(2) 0.7641(2) 0.0179(8) Uani 1 1 d . . .
H4BA H 0.8054 0.5562 0.7660 0.021 Uiso 1 1 calc R . .
H4BB H 0.8118 0.4648 0.7095 0.021 Uiso 1 1 calc R . .
C5B C 1.0348(3) 0.4907(2) 0.7765(2) 0.0166(8) Uani 1 1 d . . .
H5BA H 0.9966 0.4316 0.7370 0.020 Uiso 1 1 calc R . .
H5BB H 1.0946 0.5145 0.7588 0.020 Uiso 1 1 calc R . .
C31B C 1.0133(3) 0.7353(2) 0.9621(2) 0.0152(8) Uani 1 1 d . . .
C32B C 1.0546(3) 0.8140(2) 0.9441(2) 0.0214(9) Uani 1 1 d . . .
H32B H 1.0784 0.8101 0.8974 0.026 Uiso 1 1 calc R . .
C33B C 1.0614(3) 0.8975(3) 0.9933(3) 0.0259(9) Uani 1 1 d . . .
H33B H 1.0893 0.9501 0.9797 0.031 Uiso 1 1 calc R . .
C34B C 1.0281(3) 0.9050(2) 1.0615(2) 0.0239(9) Uani 1 1 d . . .
H34B H 1.0319 0.9625 1.0945 0.029 Uiso 1 1 calc R . .
C35B C 0.9890(3) 0.8279(2) 1.0818(2) 0.0195(8) Uani 1 1 d . . .
H35B H 0.9677 0.8330 1.1298 0.023 Uiso 1 1 calc R . .
C36B C 0.9805(3) 0.7436(2) 1.0334(2) 0.0154(8) Uani 1 1 d . . .
C41B C 0.7431(3) 0.4072(2) 0.8102(2) 0.0146(8) Uani 1 1 d . . .
C42B C 0.6476(3) 0.4160(2) 0.7551(2) 0.0182(8) Uani 1 1 d . . .
H42B H 0.6466 0.4665 0.7318 0.022 Uiso 1 1 calc R . .
C43B C 0.5538(3) 0.3514(3) 0.7337(2) 0.0212(9) Uani 1 1 d . . .
H43B H 0.4892 0.3582 0.6961 0.025 Uiso 1 1 calc R . .
C44B C 0.5539(3) 0.2775(2) 0.7667(2) 0.0194(8) Uani 1 1 d . . .
H44B H 0.4903 0.2323 0.7502 0.023 Uiso 1 1 calc R . .
C45B C 0.6476(3) 0.2694(2) 0.8242(2) 0.0169(8) Uani 1 1 d . . .
H45B H 0.6473 0.2192 0.8479 0.020 Uiso 1 1 calc R . .
C46B C 0.7418(3) 0.3342(2) 0.8474(2) 0.0146(8) Uani 1 1 d . . .
C51B C 1.1733(3) 0.4411(2) 0.8684(2) 0.0146(8) Uani 1 1 d . . .
C52B C 1.1961(3) 0.3925(2) 0.8010(2) 0.0185(8) Uani 1 1 d . . .
H52B H 1.1438 0.3760 0.7464 0.022 Uiso 1 1 calc R . .
C53B C 0.7066(3) 0.6318(2) 1.1873(2) 0.0199(8) Uani 1 1 d . . .
H53B H 0.6924 0.6637 1.2340 0.024 Uiso 1 1 calc R . .
C54B C 0.6297(3) 0.6097(2) 1.1077(2) 0.0198(8) Uani 1 1 d . . .
H54B H 0.5625 0.6253 1.0996 0.024 Uiso 1 1 calc R . .
C55B C 0.6524(3) 0.5646(2) 1.0401(2) 0.0160(8) Uani 1 1 d . . .
H55B H 0.6002 0.5502 0.9856 0.019 Uiso 1 1 calc R . .
C56B C 0.7495(3) 0.5397(2) 1.0500(2) 0.0137(8) Uani 1 1 d . . .
N3B N 0.9987(2) 0.64712(19) 0.91490(18) 0.0151(6) Uani 1 1 d . . .
N4B N 0.8449(2) 0.46493(19) 0.83114(17) 0.0149(6) Uani 1 1 d . . .
N5B N 1.0806(2) 0.47613(18) 0.86060(17) 0.0128(6) Uani 1 1 d . . .
N33B N 0.9380(2) 0.66332(18) 1.04881(18) 0.0162(7) Uani 1 1 d . . .
H33A H 0.8831 0.6679 1.0704 0.019 Uiso 1 1 calc R . .
N44B N 0.8396(2) 0.33273(19) 0.90490(18) 0.0153(7) Uani 1 1 d . . .
H44A H 0.8493 0.2754 0.9076 0.018 Uiso 1 1 calc R . .
N55B N 0.7756(2) 0.49356(19) 0.98455(18) 0.0153(6) Uani 1 1 d . . .
H55A H 0.7170 0.4577 0.9397 0.018 Uiso 1 1 calc R . .
Fe1B Fe 0.89889(4) 0.55581(3) 0.94921(3) 0.01226(12) Uani 1 1 d . . .
Fe2B Fe 0.96432(4) 0.41331(3) 0.89869(3) 0.01180(12) Uani 1 1 d . . .
Fe3B Fe 1.10058(4) 0.57044(3) 0.97507(3) 0.01159(12) Uani 1 1 d . . .
C11S C 0.8434(9) 0.7865(9) 0.6674(10) 0.0623(15) Uani 0.489(7) 1 d PDU A 1
H11A H 0.8385 0.7541 0.7106 0.075 Uiso 0.489(7) 1 calc PR A 1
H11B H 0.7836 0.7558 0.6146 0.075 Uiso 0.489(7) 1 calc PR A 1
C12S C 0.8365(12) 0.8817(10) 0.6954(11) 0.0623(15) Uani 0.489(7) 1 d PDU A 1
H12A H 0.7676 0.8914 0.6610 0.075 Uiso 0.489(7) 1 calc PR A 1
H12B H 0.8410 0.8955 0.7548 0.075 Uiso 0.489(7) 1 calc PR A 1
C13S C 0.9240(10) 0.9392(8) 0.6857(10) 0.0623(15) Uani 0.489(7) 1 d PDU A 1
H13A H 0.9769 0.9731 0.7410 0.075 Uiso 0.489(7) 1 calc PR A 1
H13B H 0.8982 0.9820 0.6531 0.075 Uiso 0.489(7) 1 calc PR A 1
C14S C 0.9707(10) 0.8758(7) 0.6397(9) 0.0623(15) Uani 0.489(7) 1 d PDU A 1
H14A H 0.9423 0.8722 0.5789 0.075 Uiso 0.489(7) 1 calc PR A 1
H14B H 1.0494 0.8971 0.6596 0.075 Uiso 0.489(7) 1 calc PR A 1
O11S O 0.9428(4) 0.7866(3) 0.6544(4) 0.0917(15) Uani 0.489(7) 1 d PDU A 1
C92C C 0.3889(4) 0.3444(3) 0.1636(3) 0.0459(12) Uani 0.697(15) 1 d PDU B 1
H92F H 0.3917 0.3838 0.2167 0.055 Uiso 0.697(15) 1 calc PR B 1
H92G H 0.4122 0.3835 0.1305 0.055 Uiso 0.697(15) 1 calc PR B 1
C93C C 0.2781(6) 0.2972(5) 0.1171(7) 0.042(2) Uani 0.697(15) 1 d PDU B 1
H93G H 0.2722 0.2700 0.0587 0.050 Uiso 0.697(15) 1 calc PR B 1
H93H H 0.2330 0.3418 0.1147 0.050 Uiso 0.697(15) 1 calc PR B 1
C94C C 0.2330(7) 0.2250(7) 0.1512(7) 0.042(2) Uani 0.697(15) 1 d PDU B 1
H94I H 0.1617 0.1930 0.1120 0.063 Uiso 0.697(15) 1 calc PR B 1
H94J H 0.2279 0.2520 0.2055 0.063 Uiso 0.697(15) 1 calc PR B 1
H94K H 0.2800 0.1828 0.1586 0.063 Uiso 0.697(15) 1 calc PR B 1
C92E C 0.3889(4) 0.3444(3) 0.1636(3) 0.0459(12) Uani 0.303(15) 1 d PDU B 2
H92H H 0.4124 0.4006 0.2087 0.055 Uiso 0.303(15) 1 calc PR B 2
H92I H 0.3880 0.3605 0.1107 0.055 Uiso 0.303(15) 1 calc PR B 2
C93E C 0.2784(13) 0.2989(13) 0.1542(14) 0.042(2) Uani 0.303(15) 1 d PDU B 2
H93I H 0.2716 0.3133 0.2104 0.050 Uiso 0.303(15) 1 calc PR B 2
H93J H 0.2283 0.3276 0.1184 0.050 Uiso 0.303(15) 1 calc PR B 2
C94E C 0.239(2) 0.1998(12) 0.1194(17) 0.042(2) Uani 0.303(15) 1 d PDU B 2
H94L H 0.2381 0.1836 0.0615 0.063 Uiso 0.303(15) 1 calc PR B 2
H94M H 0.1662 0.1819 0.1201 0.063 Uiso 0.303(15) 1 calc PR B 2
H94N H 0.2861 0.1690 0.1536 0.063 Uiso 0.303(15) 1 calc PR B 2
O11T O 0.9428(4) 0.7866(3) 0.6544(4) 0.0917(15) Uani 0.511(7) 1 d PDU A 2
C14T C 1.0115(8) 0.8690(7) 0.7045(8) 0.0623(15) Uani 0.511(7) 1 d PDU A 2
H14C H 1.0417 0.9026 0.6706 0.075 Uiso 0.511(7) 1 calc PR A 2
H14D H 1.0709 0.8598 0.7503 0.075 Uiso 0.511(7) 1 calc PR A 2
C13T C 0.9414(8) 0.9165(8) 0.7381(8) 0.0623(15) Uani 0.511(7) 1 d PDU A 2
H13C H 0.9383 0.9009 0.7904 0.075 Uiso 0.511(7) 1 calc PR A 2
H13D H 0.9667 0.9823 0.7499 0.075 Uiso 0.511(7) 1 calc PR A 2
C12T C 0.8370(11) 0.8854(10) 0.6717(9) 0.0623(15) Uani 0.511(7) 1 d PDU A 2
H12C H 0.8284 0.9247 0.6324 0.075 Uiso 0.511(7) 1 calc PR A 2
H12D H 0.7789 0.8853 0.6956 0.075 Uiso 0.511(7) 1 calc PR A 2
C11T C 0.8346(8) 0.7902(9) 0.6267(9) 0.0623(15) Uani 0.511(7) 1 d PDU A 2
H11C H 0.7908 0.7449 0.6432 0.075 Uiso 0.511(7) 1 calc PR A 2
H11D H 0.8060 0.7808 0.5650 0.075 Uiso 0.511(7) 1 calc PR A 2

loop_
_atom_site_aniso_label
_atom_site_aniso_U_11
_atom_site_aniso_U_22
_atom_site_aniso_U_33
_atom_site_aniso_U_23
_atom_site_aniso_U_13
_atom_site_aniso_U_12
C1A 0.019(2) 0.023(2) 0.019(2) -0.0001(16) 0.0023(17) 0.0011(17)
C2A 0.0167(19) 0.0149(19) 0.0136(18) -0.0008(15) 0.0015(15) 0.0014(15)
C3A 0.018(2) 0.0164(19) 0.0143(19) -0.0019(15) 0.0009(15) 0.0041(16)
C4A 0.0164(19) 0.0153(18) 0.0149(19) 0.0000(15) 0.0045(15) -0.0002(15)
C5A 0.0145(19) 0.0183(19) 0.019(2) 0.0017(16) 0.0057(16) 0.0028(15)
C31A 0.019(2) 0.0138(18) 0.0111(18) -0.0020(14) 0.0036(15) 0.0048(15)
C32A 0.024(2) 0.022(2) 0.016(2) 0.0016(16) 0.0049(17) 0.0078(17)
C33A 0.035(3) 0.029(2) 0.015(2) 0.0050(17) 0.0035(18) 0.0088(19)
C34A 0.034(3) 0.026(2) 0.015(2) 0.0048(17) 0.0108(18) 0.0045(18)
C35A 0.026(2) 0.019(2) 0.015(2) -0.0006(16) 0.0077(17) 0.0006(17)
C36A 0.024(2) 0.0085(17) 0.0126(18) -0.0023(14) 0.0043(16) 0.0032(15)
C41A 0.020(2) 0.0148(18) 0.0148(19) 0.0024(15) 0.0104(16) 0.0051(15)
C42A 0.025(2) 0.018(2) 0.017(2) -0.0001(16) 0.0060(17) 0.0039(17)
C43A 0.034(2) 0.0129(19) 0.025(2) -0.0013(17) 0.0061(19) 0.0064(17)
C44A 0.034(2) 0.018(2) 0.027(2) 0.0076(17) 0.0096(19) 0.0129(18)
C45A 0.023(2) 0.020(2) 0.017(2) 0.0036(16) 0.0051(17) 0.0068(17)
C46A 0.019(2) 0.0124(18) 0.0170(19) 0.0011(15) 0.0089(16) 0.0036(15)
C51A 0.0147(19) 0.0185(19) 0.0132(18) 0.0010(15) 0.0034(15) 0.0066(15)
C52A 0.017(2) 0.025(2) 0.019(2) -0.0033(17) 0.0041(17) 0.0021(17)
C53A 0.017(2) 0.037(2) 0.026(2) -0.0016(19) 0.0089(17) 0.0076(18)
C54A 0.022(2) 0.030(2) 0.024(2) -0.0056(18) 0.0079(18) 0.0115(18)
C55A 0.021(2) 0.020(2) 0.022(2) -0.0007(16) 0.0043(17) 0.0042(16)
C56A 0.0159(19) 0.021(2) 0.0139(19) 0.0037(15) 0.0041(15) 0.0086(16)
N3A 0.0159(16) 0.0166(16) 0.0129(15) 0.0011(13) 0.0046(13) 0.0015(13)
N4A 0.0171(16) 0.0150(16) 0.0123(15) 0.0014(12) 0.0021(13) 0.0030(13)
N5A 0.0164(16) 0.0143(16) 0.0171(16) -0.0026(13) 0.0060(13) 0.0029(13)
N33A 0.0183(17) 0.0155(16) 0.0151(16) 0.0013(13) 0.0045(13) 0.0061(13)
N44A 0.0210(17) 0.0153(16) 0.0118(15) 0.0018(12) 0.0066(13) 0.0055(13)
N55A 0.0195(17) 0.0126(15) 0.0194(17) 0.0022(13) 0.0075(14) 0.0051(13)
Fe1A 0.0148(3) 0.0126(3) 0.0114(3) 0.0007(2) 0.0040(2) 0.0041(2)
Fe2A 0.0149(3) 0.0132(3) 0.0118(3) -0.0002(2) 0.0040(2) 0.0043(2)
Fe3A 0.0153(3) 0.0126(3) 0.0123(3) 0.0000(2) 0.0046(2) 0.0041(2)
C1S 0.073(2) 0.087(3) 0.097(3) 0.039(2) 0.014(2) 0.020(2)
C2S 0.073(2) 0.087(3) 0.097(3) 0.039(2) 0.014(2) 0.020(2)
C3S 0.073(2) 0.087(3) 0.097(3) 0.039(2) 0.014(2) 0.020(2)
C4S 0.073(2) 0.087(3) 0.097(3) 0.039(2) 0.014(2) 0.020(2)
O1S 0.129(5) 0.110(5) 0.120(5) 0.039(4) 0.053(4) 0.040(4)
C91A 0.027(2) 0.026(2) 0.031(2) 0.0047(18) 0.0131(19) 0.0022(18)
C91B 0.036(3) 0.021(2) 0.029(2) 0.0039(18) 0.011(2) 0.0032(19)
C91C 0.028(2) 0.027(2) 0.031(2) 0.0167(19) 0.010(2) 0.0035(19)
C91D 0.047(3) 0.026(2) 0.028(2) 0.0087(19) 0.011(2) -0.009(2)
C92A 0.025(2) 0.025(2) 0.029(2) 0.0099(18) 0.0129(19) 0.0027(18)
C92B 0.039(3) 0.029(2) 0.025(2) 0.0049(19) 0.011(2) -0.001(2)
C92D 0.040(3) 0.032(2) 0.028(2) 0.006(2) 0.013(2) -0.008(2)
C93A 0.028(2) 0.035(3) 0.038(3) 0.018(2) 0.009(2) 0.004(2)
C93B 0.050(3) 0.033(3) 0.046(3) -0.003(2) 0.007(3) 0.004(2)
C93D 0.049(3) 0.036(3) 0.040(3) 0.000(2) 0.030(2) 0.004(2)
C94A 0.034(3) 0.049(3) 0.047(3) 0.024(2) 0.007(2) 0.000(2)
C94B 0.053(3) 0.045(3) 0.035(3) 0.000(2) 0.003(2) -0.011(3)
C94D 0.046(3) 0.067(4) 0.038(3) 0.021(3) 0.020(2) 0.027(3)
O91D 0.0278(12) 0.0597(16) 0.0342(13) -0.0070(11) 0.0072(10) 0.0039(11)
O92D 0.0278(12) 0.0597(16) 0.0342(13) -0.0070(11) 0.0072(10) 0.0039(11)
P1 0.0307(6) 0.0216(5) 0.0226(6) 0.0062(4) 0.0087(5) 0.0004(5)
C1B 0.032(2) 0.028(2) 0.015(2) 0.0090(17) 0.0089(17) 0.0086(18)
C2B 0.024(2) 0.019(2) 0.0156(19) 0.0083(16) 0.0079(16) 0.0077(16)
C3B 0.022(2) 0.022(2) 0.0162(19) 0.0101(16) 0.0087(16) 0.0073(16)
C4B 0.023(2) 0.0168(19) 0.0117(18) 0.0023(15) 0.0033(16) 0.0061(16)
C5B 0.019(2) 0.0202(19) 0.0150(19) 0.0054(15) 0.0102(16) 0.0056(16)
C31B 0.0130(19) 0.0122(18) 0.0192(19) 0.0049(15) 0.0024(15) 0.0049(15)
C32B 0.020(2) 0.021(2) 0.022(2) 0.0102(17) 0.0043(17) 0.0020(16)
C33B 0.027(2) 0.015(2) 0.029(2) 0.0079(17) 0.0006(19) 0.0003(17)
C34B 0.028(2) 0.0101(19) 0.027(2) 0.0021(16) 0.0009(18) 0.0048(16)
C35B 0.019(2) 0.018(2) 0.0174(19) 0.0021(16) 0.0024(16) 0.0042(16)
C36B 0.0138(19) 0.0089(17) 0.022(2) 0.0049(15) 0.0021(16) 0.0040(14)
C41B 0.0156(19) 0.0127(18) 0.0118(18) -0.0019(14) 0.0028(15) 0.0030(15)
C42B 0.020(2) 0.0153(19) 0.0177(19) 0.0005(15) 0.0045(16) 0.0082(16)
C43B 0.017(2) 0.025(2) 0.017(2) -0.0007(16) 0.0025(16) 0.0067(17)
C44B 0.0139(19) 0.021(2) 0.018(2) -0.0036(16) 0.0054(16) -0.0015(16)
C45B 0.022(2) 0.0127(18) 0.0153(19) 0.0007(15) 0.0076(16) 0.0019(15)
C46B 0.0166(19) 0.0132(18) 0.0116(18) -0.0021(14) 0.0041(15) 0.0047(15)
C51B 0.0170(19) 0.0102(17) 0.0174(19) 0.0039(15) 0.0074(16) 0.0019(15)
C52B 0.022(2) 0.0144(19) 0.0160(19) -0.0001(15) 0.0049(16) 0.0034(16)
C53B 0.024(2) 0.019(2) 0.020(2) 0.0009(16) 0.0134(17) 0.0085(17)
C54B 0.016(2) 0.021(2) 0.025(2) 0.0050(17) 0.0095(17) 0.0081(16)
C55B 0.0159(19) 0.0165(19) 0.0138(18) 0.0049(15) 0.0025(15) 0.0022(15)
C56B 0.0161(19) 0.0103(17) 0.0148(18) 0.0038(14) 0.0058(15) 0.0013(14)
N3B 0.0203(17) 0.0137(15) 0.0136(15) 0.0065(12) 0.0060(13) 0.0066(13)
N4B 0.0170(16) 0.0134(15) 0.0102(15) 0.0025(12) 0.0009(13) 0.0002(12)
N5B 0.0157(16) 0.0124(15) 0.0122(15) 0.0056(12) 0.0055(13) 0.0039(12)
N33B 0.0198(17) 0.0098(15) 0.0202(17) 0.0021(13) 0.0095(14) 0.0035(13)
N44B 0.0160(16) 0.0116(15) 0.0145(16) 0.0002(12) 0.0013(13) 0.0041(12)
N55B 0.0189(17) 0.0146(15) 0.0122(15) 0.0002(12) 0.0066(13) 0.0047(13)
Fe1B 0.0149(3) 0.0100(3) 0.0109(3) 0.0012(2) 0.0045(2) 0.0014(2)
Fe2B 0.0131(3) 0.0094(2) 0.0129(3) 0.0030(2) 0.0044(2) 0.0023(2)
Fe3B 0.0142(3) 0.0099(2) 0.0104(3) 0.0021(2) 0.0039(2) 0.0030(2)
C11S 0.054(2) 0.058(2) 0.085(4) 0.015(3) 0.033(3) 0.0246(18)
C12S 0.054(2) 0.058(2) 0.085(4) 0.015(3) 0.033(3) 0.0246(18)
C13S 0.054(2) 0.058(2) 0.085(4) 0.015(3) 0.033(3) 0.0246(18)
C14S 0.054(2) 0.058(2) 0.085(4) 0.015(3) 0.033(3) 0.0246(18)
O11S 0.084(3) 0.064(3) 0.144(5) 0.020(3) 0.061(3) 0.031(2)
C92C 0.044(3) 0.043(3) 0.058(3) 0.029(3) 0.015(3) 0.017(2)
C93C 0.036(3) 0.046(3) 0.036(6) 0.013(4) -0.006(4) 0.020(2)
C94C 0.023(3) 0.055(5) 0.048(7) 0.015(4) 0.008(4) 0.015(4)
C92E 0.044(3) 0.043(3) 0.058(3) 0.029(3) 0.015(3) 0.017(2)
C93E 0.036(3) 0.046(3) 0.036(6) 0.013(4) -0.006(4) 0.020(2)
C94E 0.023(3) 0.055(5) 0.048(7) 0.015(4) 0.008(4) 0.015(4)
O11T 0.084(3) 0.064(3) 0.144(5) 0.020(3) 0.061(3) 0.031(2)
C14T 0.054(2) 0.058(2) 0.085(4) 0.015(3) 0.033(3) 0.0246(18)
C13T 0.054(2) 0.058(2) 0.085(4) 0.015(3) 0.033(3) 0.0246(18)
C12T 0.054(2) 0.058(2) 0.085(4) 0.015(3) 0.033(3) 0.0246(18)
C11T 0.054(2) 0.058(2) 0.085(4) 0.015(3) 0.033(3) 0.0246(18)

loop_
_atom_type_symbol
_atom_type_description
_atom_type_scat_dispersion_real
_atom_type_scat_dispersion_imag
_atom_type_scat_source
C C 0.0033 0.0016 'International Tables Vol C Tables 4.2.6.8 and 6.1.1.4'
H H 0.0000 0.0000 'International Tables Vol C Tables 4.2.6.8 and 6.1.1.4'
Fe Fe 0.3463 0.8444 'International Tables Vol C Tables 4.2.6.8 and 6.1.1.4'
N N 0.0061 0.0033 'International Tables Vol C Tables 4.2.6.8 and 6.1.1.4'
O O 0.0106 0.0060 'International Tables Vol C Tables 4.2.6.8 and 6.1.1.4'
P P 0.1023 0.0942 'International Tables Vol C Tables 4.2.6.8 and 6.1.1.4'

loop_
_geom_angle_atom_site_label_1
_geom_angle_atom_site_label_2
_geom_angle_atom_site_label_3
_geom_angle
_geom_angle_site_symmetry_1
_geom_angle_site_symmetry_3
C3A C2A C5A 112.0(3) . 2_676
C3A C2A C4A 114.1(3) . 2_676
C5A C2A C4A 112.5(3) 2_676 2_676
C3A C2A C1A 106.1(3) . .
C5A C2A C1A 105.7(3) 2_676 .
C4A C2A C1A 105.6(3) 2_676 .
N3A C3A C2A 116.5(3) . .
N4A C4A C2A 116.2(3) . 2_676
N5A C5A C2A 116.1(3) . 2_676
C32A C31A C36A 118.4(3) . .
C32A C31A N3A 124.3(3) . .
C36A C31A N3A 117.2(3) . .
C33A C32A C31A 120.8(4) . .
C34A C33A C32A 120.6(4) . .
C33A C34A C35A 119.4(4) . .
C34A C35A C36A 121.1(4) . .
C35A C36A N33A 124.0(3) . .
C35A C36A C31A 119.6(3) . .
N33A C36A C31A 116.4(3) . .
N4A C41A C42A 126.2(3) . .
N4A C41A C46A 116.6(3) . .
C42A C41A C46A 117.2(3) . .
C43A C42A C41A 121.7(4) . .
C44A C43A C42A 120.5(3) . .
C43A C44A C45A 119.0(4) . .
C46A C45A C44A 121.2(4) . .
C45A C46A N44A 123.1(3) . .
C45A C46A C41A 120.3(3) . .
N44A C46A C41A 116.6(3) . .
C52A C51A C56A 118.3(3) . .
C52A C51A N5A 126.2(3) . .
C56A C51A N5A 115.4(3) . .
C51A C52A C53A 120.9(4) . .
C54A C53A C52A 120.2(4) . .
C55A C54A C53A 119.6(4) . .
C56A C55A C54A 120.6(4) . .
C55A C56A N55A 124.7(3) . .
C55A C56A C51A 120.4(3) . .
N55A C56A C51A 114.9(3) . .
C31A N3A C3A 111.0(3) . .
C31A N3A Fe3A 115.4(2) . .
C3A N3A Fe3A 113.1(2) . .
C31A N3A Fe1A 111.0(2) . .
C3A N3A Fe1A 124.3(2) . .
Fe3A N3A Fe1A 78.84(10) . .
C41A N4A C4A 112.5(3) . .
C41A N4A Fe2A 111.0(2) . .
C4A N4A Fe2A 127.7(2) . .
C41A N4A Fe1A 116.1(2) . 2_676
C4A N4A Fe1A 109.6(2) . 2_676
Fe2A N4A Fe1A 74.46(10) . 2_676
C51A N5A C5A 110.7(3) . .
C51A N5A Fe3A 111.1(2) . 2_676
C5A N5A Fe3A 127.4(2) . 2_676
C51A N5A Fe2A 114.1(2) . .
C5A N5A Fe2A 112.3(2) . .
Fe3A N5A Fe2A 77.18(10) 2_676 .
C36A N33A Fe1A 113.2(2) . .
C36A N33A Fe2A 117.1(2) . .
Fe1A N33A Fe2A 75.00(10) . .
C46A N44A Fe3A 121.9(2) . .
C46A N44A Fe2A 112.4(2) . .
Fe3A N44A Fe2A 79.83(11) . .
C56A N55A Fe3A 113.6(2) . 2_676
C56A N55A Fe1A 118.8(2) . .
Fe3A N55A Fe1A 79.40(10) 2_676 .
N33A Fe1A N3A 79.70(12) . .
N33A Fe1A N55A 90.18(12) . .
N3A Fe1A N55A 167.37(12) . .
N33A Fe1A N4A 166.17(11) . 2_676
N3A Fe1A N4A 94.96(11) . 2_676
N55A Fe1A N4A 93.18(11) . 2_676
N33A Fe1A Fe2A 52.85(8) . .
N3A Fe1A Fe2A 91.35(8) . .
N55A Fe1A Fe2A 88.46(8) . .
N4A Fe1A Fe2A 140.60(8) 2_676 .
N33A Fe1A Fe2A 140.83(8) . 2_676
N3A Fe1A Fe2A 95.85(8) . 2_676
N55A Fe1A Fe2A 96.77(8) . 2_676
N4A Fe1A Fe2A 51.97(8) 2_676 2_676
Fe2A Fe1A Fe2A 88.72(2) . 2_676
N33A Fe1A Fe3A 99.28(8) . 2_676
N3A Fe1A Fe3A 141.14(8) . 2_676
N55A Fe1A Fe3A 47.69(8) . 2_676
N4A Fe1A Fe3A 92.88(8) 2_676 2_676
Fe2A Fe1A Fe3A 60.183(19) . 2_676
Fe2A Fe1A Fe3A 60.535(19) 2_676 2_676
N33A Fe1A Fe3A 90.84(8) . .
N3A Fe1A Fe3A 49.83(8) . .
N55A Fe1A Fe3A 138.76(8) . .
N4A Fe1A Fe3A 95.42(8) 2_676 .
Fe2A Fe1A Fe3A 60.366(19) . .
Fe2A Fe1A Fe3A 59.297(19) 2_676 .
Fe3A Fe1A Fe3A 91.57(2) 2_676 .
N44A Fe2A N33A 90.34(11) . .
N44A Fe2A N4A 79.51(11) . .
N33A Fe2A N4A 161.15(12) . .
N44A Fe2A N5A 167.68(12) . .
N33A Fe2A N5A 94.06(11) . .
N4A Fe2A N5A 92.95(11) . .
N44A Fe2A Fe1A 98.62(8) . .
N33A Fe2A Fe1A 52.14(8) . .
N4A Fe2A Fe1A 144.75(9) . .
N5A Fe2A Fe1A 93.16(8) . .
N44A Fe2A Fe1A 87.95(8) . 2_676
N33A Fe2A Fe1A 142.66(9) . 2_676
N4A Fe2A Fe1A 53.57(8) . 2_676
N5A Fe2A Fe1A 95.43(8) . 2_676
Fe1A Fe2A Fe1A 91.28(2) . 2_676
N44A Fe2A Fe3A 140.94(9) . 2_676
N33A Fe2A Fe3A 99.44(8) . 2_676
N4A Fe2A Fe3A 98.41(8) . 2_676
N5A Fe2A Fe3A 49.41(8) . 2_676
Fe1A Fe2A Fe3A 61.051(19) . 2_676
Fe1A Fe2A Fe3A 61.700(19) 2_676 2_676
N44A Fe2A Fe3A 48.90(8) . .
N33A Fe2A Fe3A 91.35(9) . .
N4A Fe2A Fe3A 93.77(8) . .
N5A Fe2A Fe3A 142.25(9) . .
Fe1A Fe2A Fe3A 61.703(19) . .
Fe1A Fe2A Fe3A 60.303(19) 2_676 .
Fe3A Fe2A Fe3A 92.86(2) 2_676 .
N55A Fe3A N44A 89.03(12) 2_676 .
N55A Fe3A N5A 82.03(12) 2_676 2_676
N44A Fe3A N5A 166.26(12) . 2_676
N55A Fe3A N3A 167.57(12) 2_676 .
N44A Fe3A N3A 91.96(12) . .
N5A Fe3A N3A 94.57(12) 2_676 .
N55A Fe3A Fe2A 90.83(9) 2_676 2_676
N44A Fe3A Fe2A 137.63(9) . 2_676
N5A Fe3A Fe2A 53.41(9) 2_676 2_676
N3A Fe3A Fe2A 96.74(8) . 2_676
N55A Fe3A Fe1A 52.91(9) 2_676 2_676
N44A Fe3A Fe1A 88.62(9) . 2_676
N5A Fe3A Fe1A 94.20(9) 2_676 2_676
N3A Fe3A Fe1A 139.49(9) . 2_676
Fe2A Fe3A Fe1A 58.767(19) 2_676 2_676
N55A Fe3A Fe2A 99.70(9) 2_676 .
N44A Fe3A Fe2A 51.27(9) . .
N5A Fe3A Fe2A 140.55(9) 2_676 .
N3A Fe3A Fe2A 90.54(8) . .
Fe2A Fe3A Fe2A 87.15(2) 2_676 .
Fe1A Fe3A Fe2A 59.164(19) 2_676 .
N55A Fe3A Fe1A 140.76(9) 2_676 .
N44A Fe3A Fe1A 97.32(8) . .
N5A Fe3A Fe1A 96.20(8) 2_676 .
N3A Fe3A Fe1A 51.33(8) . .
Fe2A Fe3A Fe1A 59.003(19) 2_676 .
Fe1A Fe3A Fe1A 88.43(2) 2_676 .
Fe2A Fe3A Fe1A 57.930(19) . .
O1S C1S C2S 113.3(7) . .
C1S C2S C3S 101.4(6) . .
C4S C3S C2S 99.0(6) . .
O1S C4S C3S 108.8(7) . .
C1S O1S C4S 103.7(6) . .
C92A C91A P1 112.4(3) . .
C92B C91B P1 114.3(3) . .
C92C C91C P1 114.7(3) . .
C92D C91D P1 116.4(3) . .
C93A C92A C91A 113.2(3) . .
C93B C92B C91B 112.8(4) . .
O92D C92D O91D 105.6(4) . .
O92D C92D C91D 110.5(4) . .
O91D C92D C91D 110.0(4) . .
C94A C93A C92A 113.2(4) . .
C94B C93B C92B 112.4(4) . .
O91D C93D C94D 103.8(4) . .
O92D C94D C93D 104.3(4) . .
C92D O91D C93D 104.9(3) . .
C92D O92D C94D 107.0(3) . .
C91C P1 C91A 109.3(2) . .
C91C P1 C91B 109.0(2) . .
C91A P1 C91B 109.3(2) . .
C91C P1 C91D 110.7(2) . .
C91A P1 C91D 112.7(2) . .
C91B P1 C91D 105.7(2) . .
C4B C2B C3B 112.2(3) . .
C4B C2B C5B 112.5(3) . .
C3B C2B C5B 114.0(3) . .
C4B C2B C1B 106.1(3) . .
C3B C2B C1B 106.2(3) . .
C5B C2B C1B 105.1(3) . .
N3B C3B C2B 115.7(3) . .
N4B C4B C2B 116.0(3) . .
N5B C5B C2B 116.9(3) . .
C32B C31B N3B 126.0(3) . .
C32B C31B C36B 118.0(3) . .
N3B C31B C36B 116.0(3) . .
C33B C32B C31B 121.0(4) . .
C34B C33B C32B 120.8(4) . .
C33B C34B C35B 119.3(4) . .
C36B C35B C34B 121.2(4) . .
C35B C36B N33B 123.8(3) . .
C35B C36B C31B 119.8(3) . .
N33B C36B C31B 116.4(3) . .
C42B C41B C46B 118.7(3) . .
C42B C41B N4B 125.4(3) . .
C46B C41B N4B 115.8(3) . .
C43B C42B C41B 120.6(3) . .
C44B C43B C42B 120.5(3) . .
C43B C44B C45B 119.6(3) . .
C44B C45B C46B 120.7(3) . .
C45B C46B N44B 125.2(3) . .
C45B C46B C41B 119.7(3) . .
N44B C46B C41B 115.1(3) . .
C52B C51B N5B 124.8(3) . .
C52B C51B C56B 118.1(3) . 2_767
N5B C51B C56B 117.1(3) . 2_767
C53B C52B C51B 121.3(3) 2_767 .
C52B C53B C54B 120.2(3) 2_767 .
C55B C54B C53B 119.2(3) . .
C54B C55B C56B 121.8(3) . .
N55B C56B C55B 124.0(3) . .
N55B C56B C51B 116.6(3) . 2_767
C55B C56B C51B 119.3(3) . 2_767
C31B N3B C3B 112.1(3) . .
C31B N3B Fe1B 110.7(2) . .
C3B N3B Fe1B 127.4(2) . .
C31B N3B Fe3B 115.0(2) . .
C3B N3B Fe3B 111.0(2) . .
Fe1B N3B Fe3B 75.46(9) . .
C41B N4B C4B 110.7(3) . .
C41B N4B Fe2B 111.0(2) . .
C4B N4B Fe2B 126.7(2) . .
C41B N4B Fe1B 114.6(2) . .
C4B N4B Fe1B 112.2(2) . .
Fe2B N4B Fe1B 77.93(10) . .
C51B N5B C5B 111.5(3) . .
C51B N5B Fe2B 117.9(2) . .
C5B N5B Fe2B 111.6(2) . .
C51B N5B Fe3B 110.2(2) . .
C5B N5B Fe3B 124.1(2) . .
Fe2B N5B Fe3B 78.18(10) . .
C36B N33B Fe1B 112.9(2) . .
C36B N33B Fe2B 120.7(2) . 2_767
Fe1B N33B Fe2B 80.02(10) . 2_767
C46B N44B Fe2B 114.1(2) . .
C46B N44B Fe3B 118.5(2) . 2_767
Fe2B N44B Fe3B 76.65(10) . 2_767
C56B N55B Fe3B 113.0(2) . 2_767
C56B N55B Fe1B 120.2(2) . .
Fe3B N55B Fe1B 75.51(10) 2_767 .
N33B Fe1B N4B 167.12(12) . .
N33B Fe1B N3B 80.17(12) . .
N4B Fe1B N3B 93.13(11) . .
N33B Fe1B N55B 90.70(12) . .
N4B Fe1B N55B 93.09(11) . .
N3B Fe1B N55B 163.83(11) . .
N33B Fe1B Fe3B 99.61(8) . 2_767
N4B Fe1B Fe3B 92.40(8) . 2_767
N3B Fe1B Fe3B 142.63(8) . 2_767
N55B Fe1B Fe3B 51.85(8) . 2_767
N33B Fe1B Fe3B 88.25(9) . .
N4B Fe1B Fe3B 96.45(8) . .
N3B Fe1B Fe3B 52.66(8) . .
N55B Fe1B Fe3B 141.05(8) . .
Fe3B Fe1B Fe3B 89.99(2) 2_767 .
N33B Fe1B Fe2B 141.06(9) . .
N4B Fe1B Fe2B 50.33(8) . .
N3B Fe1B Fe2B 97.25(8) . .
N55B Fe1B Fe2B 98.21(8) . .
Fe3B Fe1B Fe2B 59.625(19) 2_767 .
Fe3B Fe1B Fe2B 61.459(19) . .
N33B Fe1B Fe2B 50.07(8) . 2_767
N4B Fe1B Fe2B 142.01(8) . 2_767
N3B Fe1B Fe2B 93.07(8) . 2_767
N55B Fe1B Fe2B 91.18(8) . 2_767
Fe3B Fe1B Fe2B 61.613(19) 2_767 2_767
Fe3B Fe1B Fe2B 59.252(19) . 2_767
Fe2B Fe1B Fe2B 91.70(2) . 2_767
N44B Fe2B N33B 90.10(12) . 2_767
N44B Fe2B N4B 81.12(12) . .
N33B Fe2B N4B 167.91(12) 2_767 .
N44B Fe2B N5B 164.93(12) . .
N33B Fe2B N5B 91.41(12) 2_767 .
N4B Fe2B N5B 94.94(11) . .
N44B Fe2B Fe3B 54.73(8) . 2_767
N33B Fe2B Fe3B 88.50(9) 2_767 2_767
N4B Fe2B Fe3B 93.13(8) . 2_767
N5B Fe2B Fe3B 140.30(8) . 2_767
N44B Fe2B Fe1B 91.94(8) . .
N33B Fe2B Fe1B 137.54(9) 2_767 .
N4B Fe2B Fe1B 51.74(8) . .
N5B Fe2B Fe1B 97.02(8) . .
Fe3B Fe2B Fe1B 59.310(18) 2_767 .
N44B Fe2B Fe1B 101.60(8) . 2_767
N33B Fe2B Fe1B 49.91(8) 2_767 2_767
N4B Fe2B Fe1B 140.01(8) . 2_767
N5B Fe2B Fe1B 90.80(8) . 2_767
Fe3B Fe2B Fe1B 59.733(19) 2_767 2_767
Fe1B Fe2B Fe1B 88.30(2) . 2_767
N44B Fe2B Fe3B 142.29(8) . .
N33B Fe2B Fe3B 96.63(8) 2_767 .
N4B Fe2B Fe3B 95.39(8) . .
N5B Fe2B Fe3B 52.29(8) . .
Fe3B Fe2B Fe3B 88.29(2) 2_767 .
Fe1B Fe2B Fe3B 58.818(18) . .
Fe1B Fe2B Fe3B 58.188(18) 2_767 .
N55B Fe3B N3B 164.74(12) 2_767 .
N55B Fe3B N5B 79.04(11) 2_767 .
N3B Fe3B N5B 94.26(11) . .
N55B Fe3B N44B 90.04(11) 2_767 2_767
N3B Fe3B N44B 94.33(11) . 2_767
N5B Fe3B N44B 166.40(11) . 2_767
N55B Fe3B Fe1B 52.64(8) 2_767 2_767
N3B Fe3B Fe1B 141.87(8) . 2_767
N5B Fe3B Fe1B 90.45(8) . 2_767
N44B Fe3B Fe1B 89.29(8) 2_767 2_767
N55B Fe3B Fe2B 99.97(8) 2_767 2_767
N3B Fe3B Fe2B 93.85(8) . 2_767
N5B Fe3B Fe2B 140.98(8) . 2_767
N44B Fe3B Fe2B 48.62(8) 2_767 2_767
Fe1B Fe3B Fe2B 61.068(19) 2_767 2_767
N55B Fe3B Fe1B 141.83(9) 2_767 .
N3B Fe3B Fe1B 51.88(8) . .
N5B Fe3B Fe1B 95.68(8) . .
N44B Fe3B Fe1B 97.92(8) 2_767 .
Fe1B Fe3B Fe1B 90.01(2) 2_767 .
Fe2B Fe3B Fe1B 61.016(19) 2_767 .
N55B Fe3B Fe2B 90.68(8) 2_767 .
N3B Fe3B Fe2B 95.36(8) . .
N5B Fe3B Fe2B 49.54(8) . .
N44B Fe3B Fe2B 139.70(8) 2_767 .
Fe1B Fe3B Fe2B 60.199(19) 2_767 .
Fe2B Fe3B Fe2B 91.71(2) 2_767 .
Fe1B Fe3B Fe2B 59.723(18) . .
O11S C11S C12S 108.4(10) . .
C13S C12S C11S 108.2(11) . .
C12S C13S C14S 103.6(10) . .
O11S C14S C13S 108.9(9) . .
C11S O11S C14S 102.8(8) . .
C93C C92C C91C 116.0(5) . .
C92C C93C C94C 116.2(7) . .
C12T C13T C14T 104.2(11) . .
C13T C12T C11T 105.5(11) . .

loop_
_geom_bond_atom_site_label_1
_geom_bond_atom_site_label_2
_geom_bond_distance
_geom_bond_site_symmetry_2
C1A C2A 1.537(5) .
C2A C3A 1.521(5) .
C2A C5A 1.526(5) 2_676
C2A C4A 1.530(5) 2_676
C3A N3A 1.473(5) .
C4A N4A 1.477(4) .
C4A C2A 1.530(5) 2_676
C5A N5A 1.478(5) .
C5A C2A 1.526(5) 2_676
C31A C32A 1.398(5) .
C31A C36A 1.414(5) .
C31A N3A 1.422(5) .
C32A C33A 1.388(6) .
C33A C34A 1.382(6) .
C34A C35A 1.384(5) .
C35A C36A 1.395(5) .
C36A N33A 1.395(5) .
C41A N4A 1.397(5) .
C41A C42A 1.398(5) .
C41A C46A 1.419(5) .
C42A C43A 1.386(5) .
C43A C44A 1.381(6) .
C44A C45A 1.389(5) .
C45A C46A 1.387(5) .
C46A N44A 1.400(4) .
C51A C52A 1.387(5) .
C51A C56A 1.409(5) .
C51A N5A 1.420(4) .
C52A C53A 1.388(5) .
C53A C54A 1.387(6) .
C54A C55A 1.382(6) .
C55A C56A 1.382(5) .
C56A N55A 1.400(5) .
N3A Fe3A 2.062(3) .
N3A Fe1A 2.107(3) .
N4A Fe2A 2.107(3) .
N4A Fe1A 2.153(3) 2_676
N5A Fe3A 2.013(3) 2_676
N5A Fe2A 2.129(3) .
N33A Fe1A 2.083(3) .
N33A Fe2A 2.103(3) .
N44A Fe3A 2.001(3) .
N44A Fe2A 2.071(3) .
N55A Fe3A 1.962(3) 2_676
N55A Fe1A 2.116(3) .
Fe1A N4A 2.153(3) 2_676
Fe1A Fe2A 2.5480(7) .
Fe1A Fe2A 2.5775(7) 2_676
Fe1A Fe3A 2.6075(7) 2_676
Fe1A Fe3A 2.6475(7) .
Fe2A Fe1A 2.5775(7) 2_676
Fe2A Fe3A 2.5854(7) 2_676
Fe2A Fe3A 2.6135(7) .
Fe3A N55A 1.962(3) 2_676
Fe3A N5A 2.013(3) 2_676
Fe3A Fe2A 2.5854(7) 2_676
Fe3A Fe1A 2.6075(7) 2_676
C1S O1S 1.360(9) .
C1S C2S 1.408(9) .
C2S C3S 1.628(10) .
C3S C4S 1.438(9) .
C4S O1S 1.391(9) .
C91A C92A 1.537(5) .
C91A P1 1.794(4) .
C91B C92B 1.521(6) .
C91B P1 1.803(4) .
C91C C92C 1.520(6) .
C91C P1 1.794(4) .
C91D C92D 1.504(6) .
C91D P1 1.808(4) .
C92A C93A 1.520(6) .
C92B C93B 1.518(6) .
C92D O92D 1.394(6) .
C92D O91D 1.395(5) .
C93A C94A 1.513(6) .
C93B C94B 1.505(7) .
C93D O91D 1.433(5) .
C93D C94D 1.514(7) .
C94D O92D 1.429(6) .
C1B C2B 1.546(5) .
C2B C4B 1.521(5) .
C2B C3B 1.523(5) .
C2B C5B 1.524(5) .
C3B N3B 1.476(4) .
C4B N4B 1.469(5) .
C5B N5B 1.473(4) .
C31B C32B 1.397(5) .
C31B N3B 1.410(4) .
C31B C36B 1.420(5) .
C32B C33B 1.386(5) .
C33B C34B 1.375(6) .
C34B C35B 1.387(5) .
C35B C36B 1.385(5) .
C36B N33B 1.401(4) .
C41B C42B 1.393(5) .
C41B C46B 1.411(5) .
C41B N4B 1.420(5) .
C42B C43B 1.391(5) .
C43B C44B 1.379(5) .
C44B C45B 1.389(5) .
C45B C46B 1.391(5) .
C46B N44B 1.395(4) .
C51B C52B 1.406(5) .
C51B N5B 1.418(4) .
C51B C56B 1.418(5) 2_767
C52B C53B 1.387(5) 2_767
C53B C52B 1.387(5) 2_767
C53B C54B 1.389(5) .
C54B C55B 1.386(5) .
C55B C56B 1.391(5) .
C56B N55B 1.389(4) .
C56B C51B 1.418(5) 2_767
N3B Fe1B 2.099(3) .
N3B Fe3B 2.121(3) .
N4B Fe2B 2.052(3) .
N4B Fe1B 2.093(3) .
N5B Fe2B 2.061(3) .
N5B Fe3B 2.143(3) .
N33B Fe1B 2.032(3) .
N33B Fe2B 2.037(3) 2_767
N44B Fe2B 1.982(3) .
N44B Fe3B 2.157(3) 2_767
N55B Fe3B 2.081(3) 2_767
N55B Fe1B 2.103(3) .
Fe1B Fe3B 2.5616(7) 2_767
Fe1B Fe3B 2.5826(7) .
Fe1B Fe2B 2.6070(7) .
Fe1B Fe2B 2.6158(7) 2_767
Fe2B N33B 2.037(3) 2_767
Fe2B Fe3B 2.5699(7) 2_767
Fe2B Fe1B 2.6157(7) 2_767
Fe2B Fe3B 2.6519(7) .
Fe3B N55B 2.081(3) 2_767
Fe3B N44B 2.156(3) 2_767
Fe3B Fe1B 2.5615(7) 2_767
Fe3B Fe2B 2.5699(7) 2_767
C11S O11S 1.423(10) .
C11S C12S 1.497(13) .
C12S C13S 1.439(14) .
C13S C14S 1.483(12) .
C14S O11S 1.473(10) .
C92C C93C 1.459(8) .
C93C C94C 1.498(10) .
C93E C94E 1.494(16) .
C14T C13T 1.470(12) .
C13T C12T 1.460(14) .
C12T C11T 1.528(12) .

loop_
_geom_torsion_atom_site_label_1
_geom_torsion_atom_site_label_2
_geom_torsion_atom_site_label_3
_geom_torsion_atom_site_label_4
_geom_torsion
_geom_torsion_site_symmetry_1
_geom_torsion_site_symmetry_4
C5A C2A C3A N3A -75.5(4) 2_676 .
C4A C2A C3A N3A 53.8(4) 2_676 .
C1A C2A C3A N3A 169.6(3) . .
C36A C31A C32A C33A 0.5(5) . .
N3A C31A C32A C33A -179.4(3) . .
C31A C32A C33A C34A 0.1(6) . .
C32A C33A C34A C35A -0.9(6) . .
C33A C34A C35A C36A 1.0(6) . .
C34A C35A C36A N33A 178.6(3) . .
C34A C35A C36A C31A -0.4(5) . .
C32A C31A C36A C35A -0.4(5) . .
N3A C31A C36A C35A 179.5(3) . .
C32A C31A C36A N33A -179.4(3) . .
N3A C31A C36A N33A 0.5(5) . .
N4A C41A C42A C43A 180.0(4) . .
C46A C41A C42A C43A -1.5(6) . .
C41A C42A C43A C44A -1.1(6) . .
C42A C43A C44A C45A 1.8(6) . .
C43A C44A C45A C46A 0.3(6) . .
C44A C45A C46A N44A 176.3(4) . .
C44A C45A C46A C41A -3.0(6) . .
N4A C41A C46A C45A -177.8(3) . .
C42A C41A C46A C45A 3.5(5) . .
N4A C41A C46A N44A 2.9(5) . .
C42A C41A C46A N44A -175.8(3) . .
C56A C51A C52A C53A 1.8(6) . .
N5A C51A C52A C53A -176.3(4) . .
C51A C52A C53A C54A -0.8(6) . .
C52A C53A C54A C55A -1.1(6) . .
C53A C54A C55A C56A 1.9(6) . .
C54A C55A C56A N55A 178.1(4) . .
C54A C55A C56A C51A -0.9(6) . .
C52A C51A C56A C55A -0.9(5) . .
N5A C51A C56A C55A 177.4(3) . .
C52A C51A C56A N55A 180.0(3) . .
N5A C51A C56A N55A -1.7(5) . .
C32A C31A N3A C3A -26.6(5) . .
C36A C31A N3A C3A 153.5(3) . .
C32A C31A N3A Fe3A 103.7(3) . .
C36A C31A N3A Fe3A -76.2(3) . .
C32A C31A N3A Fe1A -169.0(3) . .
C36A C31A N3A Fe1A 11.1(4) . .
C2A C3A N3A C31A -165.6(3) . .
C2A C3A N3A Fe3A 62.9(3) . .
C2A C3A N3A Fe1A -29.1(4) . .
C42A C41A N4A C4A 12.2(5) . .
C46A C41A N4A C4A -166.3(3) . .
C42A C41A N4A Fe2A 162.4(3) . .
C46A C41A N4A Fe2A -16.1(4) . .
C42A C41A N4A Fe1A -115.2(4) . 2_676
C46A C41A N4A Fe1A 66.3(4) . 2_676
C2A C4A N4A C41A 164.5(3) 2_676 .
C2A C4A N4A Fe2A 20.3(4) 2_676 .
C2A C4A N4A Fe1A -64.8(3) 2_676 2_676
C52A C51A N5A C5A 20.2(5) . .
C56A C51A N5A C5A -158.0(3) . .
C52A C51A N5A Fe3A 167.4(3) . 2_676
C56A C51A N5A Fe3A -10.7(4) . 2_676
C52A C51A N5A Fe2A -107.7(4) . .
C56A C51A N5A Fe2A 74.2(3) . .
C2A C5A N5A C51A 166.3(3) 2_676 .
C2A C5A N5A Fe3A 25.7(4) 2_676 2_676
C2A C5A N5A Fe2A -64.9(4) 2_676 .
C35A C36A N33A Fe1A 168.9(3) . .
C31A C36A N33A Fe1A -12.1(4) . .
C35A C36A N33A Fe2A -106.7(3) . .
C31A C36A N33A Fe2A 72.3(4) . .
C45A C46A N44A Fe3A 101.2(4) . .
C41A C46A N44A Fe3A -79.5(4) . .
C45A C46A N44A Fe2A -167.0(3) . .
C41A C46A N44A Fe2A 12.3(4) . .
C55A C56A N55A Fe3A -165.1(3) . 2_676
C51A C56A N55A Fe3A 13.9(4) . 2_676
C55A C56A N55A Fe1A 104.2(4) . .
C51A C56A N55A Fe1A -76.8(3) . .
C36A N33A Fe1A N3A 13.8(2) . .
Fe2A N33A Fe1A N3A -99.66(10) . .
C36A N33A Fe1A N55A -158.6(2) . .
Fe2A N33A Fe1A N55A 87.93(10) . .
C36A N33A Fe1A N4A -54.4(6) . 2_676
Fe2A N33A Fe1A N4A -167.9(4) . 2_676
C36A N33A Fe1A Fe2A 113.5(2) . .
C36A N33A Fe1A Fe2A 100.4(2) . 2_676
Fe2A N33A Fe1A Fe2A -13.05(17) . 2_676
C36A N33A Fe1A Fe3A 154.4(2) . 2_676
Fe2A N33A Fe1A Fe3A 40.90(8) . 2_676
C36A N33A Fe1A Fe3A 62.6(2) . .
Fe2A N33A Fe1A Fe3A -50.83(7) . .
C31A N3A Fe1A N33A -13.2(2) . .
C3A N3A Fe1A N33A -149.6(3) . .
Fe3A N3A Fe1A N33A 99.96(11) . .
C31A N3A Fe1A N55A 24.0(6) . .
C3A N3A Fe1A N55A -112.4(5) . .
Fe3A N3A Fe1A N55A 137.2(5) . .
C31A N3A Fe1A N4A 153.9(2) . 2_676
C3A N3A Fe1A N4A 17.5(3) . 2_676
Fe3A N3A Fe1A N4A -92.92(10) . 2_676
C31A N3A Fe1A Fe2A -65.0(2) . .
C3A N3A Fe1A Fe2A 158.5(3) . .
Fe3A N3A Fe1A Fe2A 48.15(7) . .
C31A N3A Fe1A Fe2A -153.8(2) . 2_676
C3A N3A Fe1A Fe2A 69.7(3) . 2_676
Fe3A N3A Fe1A Fe2A -40.70(8) . 2_676
C31A N3A Fe1A Fe3A -105.2(2) . 2_676
C3A N3A Fe1A Fe3A 118.3(2) . 2_676
Fe3A N3A Fe1A Fe3A 7.92(17) . 2_676
C31A N3A Fe1A Fe3A -113.1(2) . .
C3A N3A Fe1A Fe3A 110.4(3) . .
C56A N55A Fe1A N33A 8.8(3) . .
Fe3A N55A Fe1A N33A -102.42(11) 2_676 .
C56A N55A Fe1A N3A -27.7(7) . .
Fe3A N55A Fe1A N3A -138.9(5) 2_676 .
C56A N55A Fe1A N4A -157.8(3) . 2_676
Fe3A N55A Fe1A N4A 91.00(11) 2_676 2_676
C56A N55A Fe1A Fe2A 61.6(2) . .
Fe3A N55A Fe1A Fe2A -49.60(8) 2_676 .
C56A N55A Fe1A Fe2A 150.1(2) . 2_676
Fe3A N55A Fe1A Fe2A 38.93(9) 2_676 2_676
C56A N55A Fe1A Fe3A 111.2(3) . 2_676
C56A N55A Fe1A Fe3A 100.3(2) . .
Fe3A N55A Fe1A Fe3A -10.94(17) 2_676 .
C46A N44A Fe2A N33A 148.1(2) . .
Fe3A N44A Fe2A N33A -91.49(11) . .
C46A N44A Fe2A N4A -15.9(2) . .
Fe3A N44A Fe2A N4A 104.49(11) . .
C46A N44A Fe2A N5A 37.1(7) . .
Fe3A N44A Fe2A N5A 157.5(5) . .
C46A N44A Fe2A Fe1A -160.2(2) . .
Fe3A N44A Fe2A Fe1A -39.79(8) . .
C46A N44A Fe2A Fe1A -69.2(2) . 2_676
Fe3A N44A Fe2A Fe1A 51.20(7) . 2_676
C46A N44A Fe2A Fe3A -106.4(2) . 2_676
Fe3A N44A Fe2A Fe3A 14.04(17) . 2_676
C46A N44A Fe2A Fe3A -120.4(3) . .
C36A N33A Fe2A N44A -8.0(3) . .
Fe1A N33A Fe2A N44A 100.67(11) . .
C36A N33A Fe2A N4A 48.9(5) . .
Fe1A N33A Fe2A N4A 157.6(3) . .
C36A N33A Fe2A N5A 160.5(3) . .
Fe1A N33A Fe2A N5A -90.85(11) . .
C36A N33A Fe2A Fe1A -108.7(3) . .
C36A N33A Fe2A Fe1A -95.1(3) . 2_676
Fe1A N33A Fe2A Fe1A 13.60(17) . 2_676
C36A N33A Fe2A Fe3A -150.0(2) . 2_676
Fe1A N33A Fe2A Fe3A -41.35(8) . 2_676
C36A N33A Fe2A Fe3A -56.9(3) . .
Fe1A N33A Fe2A Fe3A 51.77(7) . .
C41A N4A Fe2A N44A 17.2(2) . .
C4A N4A Fe2A N44A 161.8(3) . .
Fe1A N4A Fe2A N44A -95.25(10) 2_676 .
C41A N4A Fe2A N33A -41.2(5) . .
C4A N4A Fe2A N33A 103.4(4) . .
Fe1A N4A Fe2A N33A -153.7(3) 2_676 .
C41A N4A Fe2A N5A -152.9(2) . .
C4A N4A Fe2A N5A -8.4(3) . .
Fe1A N4A Fe2A N5A 94.57(10) 2_676 .
C41A N4A Fe2A Fe1A 107.4(2) . .
C4A N4A Fe2A Fe1A -108.1(3) . .
Fe1A N4A Fe2A Fe1A -5.13(17) 2_676 .
C41A N4A Fe2A Fe1A 112.5(3) . 2_676
C4A N4A Fe2A Fe1A -103.0(3) . 2_676
C41A N4A Fe2A Fe3A 157.7(2) . 2_676
C4A N4A Fe2A Fe3A -57.8(3) . 2_676
Fe1A N4A Fe2A Fe3A 45.19(7) 2_676 2_676
C41A N4A Fe2A Fe3A 64.2(2) . .
C4A N4A Fe2A Fe3A -151.2(3) . .
Fe1A N4A Fe2A Fe3A -48.26(6) 2_676 .
C51A N5A Fe2A N44A 102.0(6) . .
C5A N5A Fe2A N44A -25.0(7) . .
Fe3A N5A Fe2A N44A -150.4(5) 2_676 .
C51A N5A Fe2A N33A -8.6(3) . .
C5A N5A Fe2A N33A -135.6(2) . .
Fe3A N5A Fe2A N33A 98.96(11) 2_676 .
C51A N5A Fe2A N4A 153.9(2) . .
C5A N5A Fe2A N4A 26.9(2) . .
Fe3A N5A Fe2A N4A -98.55(11) 2_676 .
C51A N5A Fe2A Fe1A -60.9(2) . .
C5A N5A Fe2A Fe1A 172.1(2) . .
Fe3A N5A Fe2A Fe1A 46.71(7) 2_676 .
C51A N5A Fe2A Fe1A -152.5(2) . 2_676
C5A N5A Fe2A Fe1A 80.5(2) . 2_676
Fe3A N5A Fe2A Fe1A -44.88(7) 2_676 2_676
C51A N5A Fe2A Fe3A -107.6(3) . 2_676
C5A N5A Fe2A Fe3A 125.4(3) . 2_676
C51A N5A Fe2A Fe3A -106.1(2) . .
C5A N5A Fe2A Fe3A 126.9(2) . .
Fe3A N5A Fe2A Fe3A 1.48(17) 2_676 .
N33A Fe1A Fe2A N44A -83.68(13) . .
N3A Fe1A Fe2A N44A -7.70(11) . .
N55A Fe1A Fe2A N44A -175.07(11) . .
N4A Fe1A Fe2A N44A 91.80(15) 2_676 .
Fe2A Fe1A Fe2A N44A 88.12(8) 2_676 .
Fe3A Fe1A Fe2A N44A 144.46(8) 2_676 .
Fe3A Fe1A Fe2A N44A 33.21(8) . .
N3A Fe1A Fe2A N33A 75.98(13) . .
N55A Fe1A Fe2A N33A -91.39(13) . .
N4A Fe1A Fe2A N33A 175.47(16) 2_676 .
Fe2A Fe1A Fe2A N33A 171.80(11) 2_676 .
Fe3A Fe1A Fe2A N33A -131.86(10) 2_676 .
Fe3A Fe1A Fe2A N33A 116.89(10) . .
N33A Fe1A Fe2A N4A -167.68(18) . .
N3A Fe1A Fe2A N4A -91.70(16) . .
N55A Fe1A Fe2A N4A 100.93(16) . .
N4A Fe1A Fe2A N4A 7.8(3) 2_676 .
Fe2A Fe1A Fe2A N4A 4.12(14) 2_676 .
Fe3A Fe1A Fe2A N4A 60.46(14) 2_676 .
Fe3A Fe1A Fe2A N4A -50.79(14) . .
N33A Fe1A Fe2A N5A 92.69(13) . .
N3A Fe1A Fe2A N5A 168.67(11) . .
N55A Fe1A Fe2A N5A 1.30(11) . .
N4A Fe1A Fe2A N5A -91.84(15) 2_676 .
Fe2A Fe1A Fe2A N5A -95.51(8) 2_676 .
Fe3A Fe1A Fe2A N5A -39.17(8) 2_676 .
Fe3A Fe1A Fe2A N5A -150.42(8) . .
N33A Fe1A Fe2A Fe1A -171.80(11) . 2_676
N3A Fe1A Fe2A Fe1A -95.82(8) . 2_676
N55A Fe1A Fe2A Fe1A 96.81(8) . 2_676
N4A Fe1A Fe2A Fe1A 3.67(13) 2_676 2_676
Fe2A Fe1A Fe2A Fe1A 0.0 2_676 2_676
Fe3A Fe1A Fe2A Fe1A 56.339(18) 2_676 2_676
Fe3A Fe1A Fe2A Fe1A -54.912(18) . 2_676
N33A Fe1A Fe2A Fe3A 131.86(10) . 2_676
N3A Fe1A Fe2A Fe3A -152.16(8) . 2_676
N55A Fe1A Fe2A Fe3A 40.47(8) . 2_676
N4A Fe1A Fe2A Fe3A -52.67(13) 2_676 2_676
Fe2A Fe1A Fe2A Fe3A -56.340(18) 2_676 2_676
Fe3A Fe1A Fe2A Fe3A -111.25(2) . 2_676
N33A Fe1A Fe2A Fe3A -116.89(10) . .
N3A Fe1A Fe2A Fe3A -40.91(8) . .
N55A Fe1A Fe2A Fe3A 151.72(8) . .
N4A Fe1A Fe2A Fe3A 58.59(13) 2_676 .
Fe2A Fe1A Fe2A Fe3A 54.911(18) 2_676 .
Fe3A Fe1A Fe2A Fe3A 111.25(2) 2_676 .
C46A N44A Fe3A N55A 6.8(3) . 2_676
Fe2A N44A Fe3A N55A -103.27(11) . 2_676
C46A N44A Fe3A N5A -42.4(6) . 2_676
Fe2A N44A Fe3A N5A -152.5(5) . 2_676
C46A N44A Fe3A N3A -160.8(3) . .
Fe2A N44A Fe3A N3A 89.12(11) . .
C46A N44A Fe3A Fe2A 97.0(3) . 2_676
Fe2A N44A Fe3A Fe2A -13.10(16) . 2_676
C46A N44A Fe3A Fe1A 59.8(3) . 2_676
Fe2A N44A Fe3A Fe1A -50.36(7) . 2_676
C46A N44A Fe3A Fe2A 110.1(3) . .
C46A N44A Fe3A Fe1A 148.0(3) . .
Fe2A N44A Fe3A Fe1A 37.88(8) . .
C31A N3A Fe3A N55A -84.1(6) . 2_676
C3A N3A Fe3A N55A 45.1(7) . 2_676
Fe1A N3A Fe3A N55A 167.8(5) . 2_676
C31A N3A Fe3A N44A 10.3(3) . .
C3A N3A Fe3A N44A 139.5(2) . .
Fe1A N3A Fe3A N44A -97.81(11) . .
C31A N3A Fe3A N5A -157.6(2) . 2_676
C3A N3A Fe3A N5A -28.4(2) . 2_676
Fe1A N3A Fe3A N5A 94.29(11) . 2_676
C31A N3A Fe3A Fe2A 148.7(2) . 2_676
C3A N3A Fe3A Fe2A -82.0(2) . 2_676
Fe1A N3A Fe3A Fe2A 40.64(8) . 2_676
C31A N3A Fe3A Fe1A 100.4(2) . 2_676
C3A N3A Fe3A Fe1A -130.3(2) . 2_676
Fe1A N3A Fe3A Fe1A -7.65(17) . 2_676
C31A N3A Fe3A Fe2A 61.5(2) . .
C3A N3A Fe3A Fe2A -169.2(2) . .
Fe1A N3A Fe3A Fe2A -46.55(7) . .
C31A N3A Fe3A Fe1A 108.1(3) . .
C3A N3A Fe3A Fe1A -122.7(3) . .
N44A Fe2A Fe3A N55A 80.84(14) . 2_676
N33A Fe2A Fe3A N55A 170.12(12) . 2_676
N4A Fe2A Fe3A N55A 8.27(12) . 2_676
N5A Fe2A Fe3A N55A -91.48(16) . 2_676
Fe1A Fe2A Fe3A N55A -145.10(9) . 2_676
Fe1A Fe2A Fe3A N55A -35.45(9) 2_676 2_676
Fe3A Fe2A Fe3A N55A -90.36(9) 2_676 2_676
N33A Fe2A Fe3A N44A 89.28(13) . .
N4A Fe2A Fe3A N44A -72.57(13) . .
N5A Fe2A Fe3A N44A -172.33(17) . .
Fe1A Fe2A Fe3A N44A 134.06(11) . .
Fe1A Fe2A Fe3A N44A -116.29(11) 2_676 .
Fe3A Fe2A Fe3A N44A -171.20(11) 2_676 .
N44A Fe2A Fe3A N5A 170.05(17) . 2_676
N33A Fe2A Fe3A N5A -100.67(15) . 2_676
N4A Fe2A Fe3A N5A 97.48(15) . 2_676
N5A Fe2A Fe3A N5A -2.3(3) . 2_676
Fe1A Fe2A Fe3A N5A -55.89(13) . 2_676
Fe1A Fe2A Fe3A N5A 53.76(13) 2_676 2_676
Fe3A Fe2A Fe3A N5A -1.15(13) 2_676 2_676
N44A Fe2A Fe3A N3A -92.08(13) . .
N33A Fe2A Fe3A N3A -2.80(12) . .
N4A Fe2A Fe3A N3A -164.65(12) . .
N5A Fe2A Fe3A N3A 95.60(15) . .
Fe1A Fe2A Fe3A N3A 41.98(8) . .
Fe1A Fe2A Fe3A N3A 151.63(9) 2_676 .
Fe3A Fe2A Fe3A N3A 96.72(8) 2_676 .
N44A Fe2A Fe3A Fe2A 171.20(11) . 2_676
N33A Fe2A Fe3A Fe2A -99.52(8) . 2_676
N4A Fe2A Fe3A Fe2A 98.63(8) . 2_676
N5A Fe2A Fe3A Fe2A -1.13(13) . 2_676
Fe1A Fe2A Fe3A Fe2A -54.742(18) . 2_676
Fe1A Fe2A Fe3A Fe2A 54.908(18) 2_676 2_676
Fe3A Fe2A Fe3A Fe2A 0.000(1) 2_676 2_676
N44A Fe2A Fe3A Fe1A 116.29(11) . 2_676
N33A Fe2A Fe3A Fe1A -154.43(8) . 2_676
N4A Fe2A Fe3A Fe1A 43.72(8) . 2_676
N5A Fe2A Fe3A Fe1A -56.03(13) . 2_676
Fe1A Fe2A Fe3A Fe1A -109.65(2) . 2_676
Fe3A Fe2A Fe3A Fe1A -54.908(18) 2_676 2_676
N44A Fe2A Fe3A Fe1A -134.06(11) . .
N33A Fe2A Fe3A Fe1A -44.78(8) . .
N4A Fe2A Fe3A Fe1A 153.37(8) . .
N5A Fe2A Fe3A Fe1A 53.62(13) . .
Fe1A Fe2A Fe3A Fe1A 109.65(2) 2_676 .
Fe3A Fe2A Fe3A Fe1A 54.743(18) 2_676 .
N33A Fe1A Fe3A N55A 108.39(17) . 2_676
N3A Fe1A Fe3A N55A -175.88(18) . 2_676
N55A Fe1A Fe3A N55A 17.2(3) . 2_676
N4A Fe1A Fe3A N55A -83.96(17) 2_676 2_676
Fe2A Fe1A Fe3A N55A 63.07(15) . 2_676
Fe2A Fe1A Fe3A N55A -44.86(15) 2_676 2_676
Fe3A Fe1A Fe3A N55A 9.08(15) 2_676 2_676
N33A Fe1A Fe3A N44A 10.90(12) . .
N3A Fe1A Fe3A N44A 86.63(14) . .
N55A Fe1A Fe3A N44A -80.34(16) . .
N4A Fe1A Fe3A N44A 178.55(11) 2_676 .
Fe2A Fe1A Fe3A N44A -34.42(9) . .
Fe2A Fe1A Fe3A N44A -142.35(9) 2_676 .
Fe3A Fe1A Fe3A N44A -88.41(9) 2_676 .
N33A Fe1A Fe3A N5A -166.64(12) . 2_676
N3A Fe1A Fe3A N5A -90.90(14) . 2_676
N55A Fe1A Fe3A N5A 102.13(15) . 2_676
N4A Fe1A Fe3A N5A 1.02(11) 2_676 2_676
Fe2A Fe1A Fe3A N5A 148.05(9) . 2_676
Fe2A Fe1A Fe3A N5A 40.12(9) 2_676 2_676
Fe3A Fe1A Fe3A N5A 94.06(9) 2_676 2_676
N33A Fe1A Fe3A N3A -75.73(13) . .
N55A Fe1A Fe3A N3A -166.97(17) . .
N4A Fe1A Fe3A N3A 91.92(13) 2_676 .
Fe2A Fe1A Fe3A N3A -121.05(11) . .
Fe2A Fe1A Fe3A N3A 131.02(11) 2_676 .
Fe3A Fe1A Fe3A N3A -175.04(11) 2_676 .
N33A Fe1A Fe3A Fe2A 153.25(8) . 2_676
N3A Fe1A Fe3A Fe2A -131.02(11) . 2_676
N55A Fe1A Fe3A Fe2A 62.01(13) . 2_676
N4A Fe1A Fe3A Fe2A -39.10(8) 2_676 2_676
Fe2A Fe1A Fe3A Fe2A 107.93(2) . 2_676
Fe3A Fe1A Fe3A Fe2A 53.941(18) 2_676 2_676
N33A Fe1A Fe3A Fe1A 99.31(8) . 2_676
N3A Fe1A Fe3A Fe1A 175.04(11) . 2_676
N55A Fe1A Fe3A Fe1A 8.07(13) . 2_676
N4A Fe1A Fe3A Fe1A -93.04(8) 2_676 2_676
Fe2A Fe1A Fe3A Fe1A 53.992(18) . 2_676
Fe2A Fe1A Fe3A Fe1A -53.941(18) 2_676 2_676
Fe3A Fe1A Fe3A Fe1A 0.0 2_676 2_676
N33A Fe1A Fe3A Fe2A 45.31(8) . .
N3A Fe1A Fe3A Fe2A 121.05(11) . .
N55A Fe1A Fe3A Fe2A -45.92(13) . .
N4A Fe1A Fe3A Fe2A -147.03(8) 2_676 .
Fe2A Fe1A Fe3A Fe2A -107.93(2) 2_676 .
Fe3A Fe1A Fe3A Fe2A -53.991(18) 2_676 .
O1S C1S C2S C3S -7.0(9) . .
C1S C2S C3S C4S -15.4(8) . .
C2S C3S C4S O1S 33.0(8) . .
C2S C1S O1S C4S 27.7(9) . .
C3S C4S O1S C1S -39.0(8) . .
P1 C91A C92A C93A -165.7(3) . .
P1 C91B C92B C93B 174.2(3) . .
P1 C91D C92D O92D -69.8(4) . .
P1 C91D C92D O91D 46.5(5) . .
C91A C92A C93A C94A 72.8(5) . .
C91B C92B C93B C94B -176.3(4) . .
O91D C93D C94D O92D -9.4(5) . .
O92D C92D O91D C93D -39.1(4) . .
C91D C92D O91D C93D -158.4(4) . .
C94D C93D O91D C92D 29.2(5) . .
O91D C92D O92D C94D 33.1(4) . .
C91D C92D O92D C94D 152.0(4) . .
C93D C94D O92D C92D -13.9(5) . .
C92C C91C P1 C91A 173.0(3) . .
C92C C91C P1 C91B 53.6(4) . .
C92C C91C P1 C91D -62.3(4) . .
C92A C91A P1 C91C -58.3(3) . .
C92A C91A P1 C91B 60.9(3) . .
C92A C91A P1 C91D 178.1(3) . .
C92B C91B P1 C91C 165.0(3) . .
C92B C91B P1 C91A 45.6(4) . .
C92B C91B P1 C91D -76.0(4) . .
C92D C91D P1 C91C -69.5(4) . .
C92D C91D P1 C91A 53.3(4) . .
C92D C91D P1 C91B 172.6(3) . .
C4B C2B C3B N3B 50.2(4) . .
C5B C2B C3B N3B -79.1(4) . .
C1B C2B C3B N3B 165.6(3) . .
C3B C2B C4B N4B -79.9(4) . .
C5B C2B C4B N4B 50.2(4) . .
C1B C2B C4B N4B 164.6(3) . .
C4B C2B C5B N5B -76.8(4) . .
C3B C2B C5B N5B 52.3(4) . .
C1B C2B C5B N5B 168.1(3) . .
N3B C31B C32B C33B 177.3(3) . .
C36B C31B C32B C33B -1.2(5) . .
C31B C32B C33B C34B 0.4(6) . .
C32B C33B C34B C35B 1.0(6) . .
C33B C34B C35B C36B -1.6(6) . .
C34B C35B C36B N33B -177.5(3) . .
C34B C35B C36B C31B 0.7(5) . .
C32B C31B C36B C35B 0.7(5) . .
N3B C31B C36B C35B -178.0(3) . .
C32B C31B C36B N33B 179.0(3) . .
N3B C31B C36B N33B 0.3(5) . .
C46B C41B C42B C43B -3.4(5) . .
N4B C41B C42B C43B 174.7(3) . .
C41B C42B C43B C44B -0.1(5) . .
C42B C43B C44B C45B 2.6(5) . .
C43B C44B C45B C46B -1.4(5) . .
C44B C45B C46B N44B 179.5(3) . .
C44B C45B C46B C41B -2.1(5) . .
C42B C41B C46B C45B 4.5(5) . .
N4B C41B C46B C45B -173.8(3) . .
C42B C41B C46B N44B -177.0(3) . .
N4B C41B C46B N44B 4.7(4) . .
N5B C51B C52B C53B 173.4(3) . 2_767
C56B C51B C52B C53B -3.6(5) 2_767 2_767
C52B C53B C54B C55B -1.1(6) 2_767 .
C53B C54B C55B C56B 0.9(6) . .
C54B C55B C56B N55B 179.3(3) . .
C54B C55B C56B C51B 1.6(5) . 2_767
C32B C31B N3B C3B -16.4(5) . .
C36B C31B N3B C3B 162.2(3) . .
C32B C31B N3B Fe1B -165.2(3) . .
C36B C31B N3B Fe1B 13.4(4) . .
C32B C31B N3B Fe3B 111.7(3) . .
C36B C31B N3B Fe3B -69.7(3) . .
C2B C3B N3B C31B -164.0(3) . .
C2B C3B N3B Fe1B -21.6(4) . .
C2B C3B N3B Fe3B 65.9(3) . .
C42B C41B N4B C4B -24.5(5) . .
C46B C41B N4B C4B 153.7(3) . .
C42B C41B N4B Fe2B -170.4(3) . .
C46B C41B N4B Fe2B 7.7(4) . .
C42B C41B N4B Fe1B 103.6(3) . .
C46B C41B N4B Fe1B -78.2(3) . .
C2B C4B N4B C41B -164.5(3) . .
C2B C4B N4B Fe2B -25.2(4) . .
C2B C4B N4B Fe1B 66.1(3) . .
C52B C51B N5B C5B -24.4(5) . .
C56B C51B N5B C5B 152.6(3) 2_767 .
C52B C51B N5B Fe2B 106.7(3) . .
C56B C51B N5B Fe2B -76.3(3) 2_767 .
C52B C51B N5B Fe3B -166.3(3) . .
C56B C51B N5B Fe3B 10.7(4) 2_767 .
C2B C5B N5B C51B -161.5(3) . .
C2B C5B N5B Fe2B 64.2(3) . .
C2B C5B N5B Fe3B -25.9(4) . .
C35B C36B N33B Fe1B 163.7(3) . .
C31B C36B N33B Fe1B -14.6(4) . .
C35B C36B N33B Fe2B -104.5(4) . 2_767
C31B C36B N33B Fe2B 77.2(4) . 2_767
C45B C46B N44B Fe2B 162.9(3) . .
C41B C46B N44B Fe2B -15.5(4) . .
C45B C46B N44B Fe3B -109.7(3) . 2_767
C41B C46B N44B Fe3B 71.9(3) . 2_767
C55B C56B N55B Fe3B -159.8(3) . 2_767
C51B C56B N55B Fe3B 17.9(4) 2_767 2_767
C55B C56B N55B Fe1B 114.0(3) . .
C51B C56B N55B Fe1B -68.2(4) 2_767 .
C36B N33B Fe1B N4B -42.7(7) . .
Fe2B N33B Fe1B N4B -161.9(5) 2_767 .
C36B N33B Fe1B N3B 16.7(2) . .
Fe2B N33B Fe1B N3B -102.47(11) 2_767 .
C36B N33B Fe1B N55B -149.9(2) . .
Fe2B N33B Fe1B N55B 90.95(11) 2_767 .
C36B N33B Fe1B Fe3B 158.8(2) . 2_767
Fe2B N33B Fe1B Fe3B 39.60(9) 2_767 2_767
C36B N33B Fe1B Fe3B 69.1(2) . .
Fe2B N33B Fe1B Fe3B -50.10(7) 2_767 .
C36B N33B Fe1B Fe2B 106.1(2) . .
Fe2B N33B Fe1B Fe2B -13.07(18) 2_767 .
C36B N33B Fe1B Fe2B 119.2(3) . 2_767
C41B N4B Fe1B N33B -97.2(6) . .
C4B N4B Fe1B N33B 30.1(7) . .
Fe2B N4B Fe1B N33B 155.0(5) . .
C41B N4B Fe1B N3B -155.4(2) . .
C4B N4B Fe1B N3B -28.1(2) . .
Fe2B N4B Fe1B N3B 96.83(10) . .
C41B N4B Fe1B N55B 9.7(2) . .
C4B N4B Fe1B N55B 137.0(2) . .
Fe2B N4B Fe1B N55B -98.10(10) . .
C41B N4B Fe1B Fe3B 61.6(2) . 2_767
C4B N4B Fe1B Fe3B -171.1(2) . 2_767
Fe2B N4B Fe1B Fe3B -46.19(7) . 2_767
C41B N4B Fe1B Fe3B 151.9(2) . .
C4B N4B Fe1B Fe3B -80.8(2) . .
Fe2B N4B Fe1B Fe3B 44.07(8) . .
C41B N4B Fe1B Fe2B 107.8(2) . .
C4B N4B Fe1B Fe2B -124.9(3) . .
C41B N4B Fe1B Fe2B 105.6(2) . 2_767
C4B N4B Fe1B Fe2B -127.1(2) . 2_767
Fe2B N4B Fe1B Fe2B -2.21(17) . 2_767
C31B N3B Fe1B N33B -16.3(2) . .
C3B N3B Fe1B N33B -159.1(3) . .
Fe3B N3B Fe1B N33B 95.34(11) . .
C31B N3B Fe1B N4B 152.6(2) . .
C3B N3B Fe1B N4B 9.8(3) . .
Fe3B N3B Fe1B N4B -95.73(10) . .
C31B N3B Fe1B N55B 40.2(5) . .
C3B N3B Fe1B N55B -102.6(5) . .
Fe3B N3B Fe1B N55B 151.8(4) . .
C31B N3B Fe1B Fe3B -109.3(2) . 2_767
C3B N3B Fe1B Fe3B 107.9(3) . 2_767
Fe3B N3B Fe1B Fe3B 2.34(17) . 2_767
C31B N3B Fe1B Fe3B -111.6(2) . .
C3B N3B Fe1B Fe3B 105.6(3) . .
C31B N3B Fe1B Fe2B -157.0(2) . .
C3B N3B Fe1B Fe2B 60.2(3) . .
Fe3B N3B Fe1B Fe2B -45.34(7) . .
C31B N3B Fe1B Fe2B -64.9(2) . 2_767
C3B N3B Fe1B Fe2B 152.4(3) . 2_767
Fe3B N3B Fe1B Fe2B 46.77(7) . 2_767
C56B N55B Fe1B N33B 6.8(3) . .
Fe3B N55B Fe1B N33B -101.69(10) 2_767 .
C56B N55B Fe1B N4B -160.9(3) . .
Fe3B N55B Fe1B N4B 90.62(10) 2_767 .
C56B N55B Fe1B N3B -48.4(5) . .
Fe3B N55B Fe1B N3B -156.9(4) 2_767 .
C56B N55B Fe1B Fe3B 108.5(3) . 2_767
C56B N55B Fe1B Fe3B 94.9(3) . .
Fe3B N55B Fe1B Fe3B -13.61(16) 2_767 .
C56B N55B Fe1B Fe2B 148.7(2) . .
Fe3B N55B Fe1B Fe2B 40.27(7) 2_767 .
C56B N55B Fe1B Fe2B 56.8(3) . 2_767
Fe3B N55B Fe1B Fe2B -51.62(6) 2_767 2_767
C46B N44B Fe2B N33B -156.3(2) . 2_767
Fe3B N44B Fe2B N33B 88.09(10) 2_767 2_767
C46B N44B Fe2B N4B 15.3(2) . .
Fe3B N44B Fe2B N4B -100.27(10) 2_767 .
C46B N44B Fe2B N5B -60.5(5) . .
Fe3B N44B Fe2B N5B -176.1(4) 2_767 .
C46B N44B Fe2B Fe3B 115.6(2) . 2_767
C46B N44B Fe2B Fe1B 66.1(2) . .
Fe3B N44B Fe2B Fe1B -49.50(6) 2_767 .
C46B N44B Fe2B Fe1B 154.7(2) . 2_767
Fe3B N44B Fe2B Fe1B 39.16(8) 2_767 2_767
C46B N44B Fe2B Fe3B 102.6(2) . .
Fe3B N44B Fe2B Fe3B -12.93(17) 2_767 .
C41B N4B Fe2B N44B -12.4(2) . .
C4B N4B Fe2B N44B -151.6(3) . .
Fe1B N4B Fe2B N44B 99.61(11) . .
C41B N4B Fe2B N33B 31.6(7) . 2_767
C4B N4B Fe2B N33B -107.6(6) . 2_767
Fe1B N4B Fe2B N33B 143.5(5) . 2_767
C41B N4B Fe2B N5B 153.0(2) . .
C4B N4B Fe2B N5B 13.8(3) . .
Fe1B N4B Fe2B N5B -95.06(10) . .
C41B N4B Fe2B Fe3B -65.9(2) . 2_767
C4B N4B Fe2B Fe3B 154.9(3) . 2_767
Fe1B N4B Fe2B Fe3B 46.04(7) . 2_767
C41B N4B Fe2B Fe1B -112.0(2) . .
C4B N4B Fe2B Fe1B 108.8(3) . .
C41B N4B Fe2B Fe1B -109.8(2) . 2_767
C4B N4B Fe2B Fe1B 110.9(3) . 2_767
Fe1B N4B Fe2B Fe1B 2.11(17) . 2_767
C41B N4B Fe2B Fe3B -154.5(2) . .
C4B N4B Fe2B Fe3B 66.3(3) . .
Fe1B N4B Fe2B Fe3B -42.54(7) . .
C51B N5B Fe2B N44B -86.2(5) . .
C5B N5B Fe2B N44B 44.9(5) . .
Fe3B N5B Fe2B N44B 167.1(4) . .
C51B N5B Fe2B N33B 9.5(2) . 2_767
C5B N5B Fe2B N33B 140.5(2) . 2_767
Fe3B N5B Fe2B N33B -97.30(10) . 2_767
C51B N5B Fe2B N4B -160.2(2) . .
C5B N5B Fe2B N4B -29.2(2) . .
Fe3B N5B Fe2B N4B 93.01(10) . .
C51B N5B Fe2B Fe3B 98.8(2) . 2_767
C5B N5B Fe2B Fe3B -130.16(19) . 2_767
Fe3B N5B Fe2B Fe3B -7.95(16) . 2_767
C51B N5B Fe2B Fe1B 147.8(2) . .
C5B N5B Fe2B Fe1B -81.2(2) . .
Fe3B N5B Fe2B Fe1B 41.00(7) . .
C51B N5B Fe2B Fe1B 59.4(2) . 2_767
C5B N5B Fe2B Fe1B -169.6(2) . 2_767
Fe3B N5B Fe2B Fe1B -47.38(6) . 2_767
C51B N5B Fe2B Fe3B 106.8(3) . .
C5B N5B Fe2B Fe3B -122.2(2) . .
N33B Fe1B Fe2B N44B 111.54(16) . .
N4B Fe1B Fe2B N44B -77.09(13) . .
N3B Fe1B Fe2B N44B -165.14(11) . .
N55B Fe1B Fe2B N44B 10.11(12) . .
Fe3B Fe1B Fe2B N44B 46.21(8) 2_767 .
Fe3B Fe1B Fe2B N44B 154.79(9) . .
Fe2B Fe1B Fe2B N44B 101.55(8) 2_767 .
N33B Fe1B Fe2B N33B 19.3(3) . 2_767
N4B Fe1B Fe2B N33B -169.36(17) . 2_767
N3B Fe1B Fe2B N33B 102.59(15) . 2_767
N55B Fe1B Fe2B N33B -82.16(15) . 2_767
Fe3B Fe1B Fe2B N33B -46.06(13) 2_767 2_767
Fe3B Fe1B Fe2B N33B 62.52(13) . 2_767
Fe2B Fe1B Fe2B N33B 9.28(13) 2_767 2_767
N33B Fe1B Fe2B N4B -171.37(18) . .
N3B Fe1B Fe2B N4B -88.04(13) . .
N55B Fe1B Fe2B N4B 87.20(13) . .
Fe3B Fe1B Fe2B N4B 123.30(11) 2_767 .
Fe3B Fe1B Fe2B N4B -128.12(11) . .
Fe2B Fe1B Fe2B N4B 178.64(11) 2_767 .
N33B Fe1B Fe2B N5B -80.60(16) . .
N4B Fe1B Fe2B N5B 90.76(13) . .
N3B Fe1B Fe2B N5B 2.72(11) . .
N55B Fe1B Fe2B N5B 177.97(11) . .
Fe3B Fe1B Fe2B N5B -145.93(8) 2_767 .
Fe3B Fe1B Fe2B N5B -37.35(8) . .
Fe2B Fe1B Fe2B N5B -90.59(8) 2_767 .
N33B Fe1B Fe2B Fe3B 65.33(14) . 2_767
N4B Fe1B Fe2B Fe3B -123.30(11) . 2_767
N3B Fe1B Fe2B Fe3B 148.65(8) . 2_767
N55B Fe1B Fe2B Fe3B -36.10(8) . 2_767
Fe3B Fe1B Fe2B Fe3B 108.58(2) . 2_767
Fe2B Fe1B Fe2B Fe3B 55.337(18) 2_767 2_767
N33B Fe1B Fe2B Fe1B 9.99(14) . 2_767
N4B Fe1B Fe2B Fe1B -178.64(11) . 2_767
N3B Fe1B Fe2B Fe1B 93.31(8) . 2_767
N55B Fe1B Fe2B Fe1B -91.44(8) . 2_767
Fe3B Fe1B Fe2B Fe1B -55.338(18) 2_767 2_767
Fe3B Fe1B Fe2B Fe1B 53.242(17) . 2_767
Fe2B Fe1B Fe2B Fe1B 0.0 2_767 2_767
N33B Fe1B Fe2B Fe3B -43.25(14) . .
N4B Fe1B Fe2B Fe3B 128.12(11) . .
N3B Fe1B Fe2B Fe3B 40.07(8) . .
N55B Fe1B Fe2B Fe3B -144.68(8) . .
Fe3B Fe1B Fe2B Fe3B -108.58(2) 2_767 .
Fe2B Fe1B Fe2B Fe3B -53.243(17) 2_767 .
C31B N3B Fe3B N55B -96.5(5) . 2_767
C3B N3B Fe3B N55B 32.2(6) . 2_767
Fe1B N3B Fe3B N55B 157.1(4) . 2_767
C31B N3B Fe3B N5B -159.7(2) . .
C3B N3B Fe3B N5B -31.0(2) . .
Fe1B N3B Fe3B N5B 93.88(10) . .
C31B N3B Fe3B N44B 9.7(3) . 2_767
C3B N3B Fe3B N44B 138.4(2) . 2_767
Fe1B N3B Fe3B N44B -96.67(10) . 2_767
C31B N3B Fe3B Fe1B 104.1(2) . 2_767
C3B N3B Fe3B Fe1B -127.2(2) . 2_767
Fe1B N3B Fe3B Fe1B -2.30(16) . 2_767
C31B N3B Fe3B Fe2B 58.5(2) . 2_767
C3B N3B Fe3B Fe2B -172.8(2) . 2_767
Fe1B N3B Fe3B Fe2B -47.92(7) . 2_767
C31B N3B Fe3B Fe1B 106.4(3) . .
C3B N3B Fe3B Fe1B -124.9(3) . .
C31B N3B Fe3B Fe2B 150.6(2) . .
C3B N3B Fe3B Fe2B -80.8(2) . .
Fe1B N3B Fe3B Fe2B 44.16(7) . .
C51B N5B Fe3B N55B -15.2(2) . 2_767
C5B N5B Fe3B N55B -151.3(3) . 2_767
Fe2B N5B Fe3B N55B 100.42(11) . 2_767
C51B N5B Fe3B N3B 150.9(2) . .
C5B N5B Fe3B N3B 14.8(3) . .
Fe2B N5B Fe3B N3B -93.42(10) . .
C51B N5B Fe3B N44B 21.9(6) . 2_767
C5B N5B Fe3B N44B -114.2(5) . 2_767
Fe2B N5B Fe3B N44B 137.5(4) . 2_767
C51B N5B Fe3B Fe1B -67.0(2) . 2_767
C5B N5B Fe3B Fe1B 156.9(3) . 2_767
Fe2B N5B Fe3B Fe1B 48.71(7) . 2_767
C51B N5B Fe3B Fe2B -107.6(2) . 2_767
C5B N5B Fe3B Fe2B 116.3(2) . 2_767
Fe2B N5B Fe3B Fe2B 8.06(16) . 2_767
C51B N5B Fe3B Fe1B -157.0(2) . .
C5B N5B Fe3B Fe1B 66.9(3) . .
Fe2B N5B Fe3B Fe1B -41.34(7) . .
C51B N5B Fe3B Fe2B -115.7(2) . .
C5B N5B Fe3B Fe2B 108.2(3) . .
N33B Fe1B Fe3B N55B 110.58(15) . 2_767
N4B Fe1B Fe3B N55B -81.44(15) . 2_767
N3B Fe1B Fe3B N55B -170.45(16) . 2_767
N55B Fe1B Fe3B N55B 21.6(3) . 2_767
Fe3B Fe1B Fe3B N55B 10.97(13) 2_767 2_767
Fe2B Fe1B Fe3B N55B -43.89(13) . 2_767
Fe2B Fe1B Fe3B N55B 67.39(13) 2_767 2_767
N33B Fe1B Fe3B N3B -78.96(13) . .
N4B Fe1B Fe3B N3B 89.01(13) . .
N55B Fe1B Fe3B N3B -167.91(16) . .
Fe3B Fe1B Fe3B N3B -178.58(10) 2_767 .
Fe2B Fe1B Fe3B N3B 126.56(10) . .
Fe2B Fe1B Fe3B N3B -122.16(10) 2_767 .
N33B Fe1B Fe3B N5B -169.93(11) . .
N4B Fe1B Fe3B N5B -1.96(11) . .
N3B Fe1B Fe3B N5B -90.97(12) . .
N55B Fe1B Fe3B N5B 101.11(15) . .
Fe3B Fe1B Fe3B N5B 90.45(8) 2_767 .
Fe2B Fe1B Fe3B N5B 35.59(8) . .
Fe2B Fe1B Fe3B N5B 146.87(8) 2_767 .
N33B Fe1B Fe3B N44B 10.33(12) . 2_767
N4B Fe1B Fe3B N44B 178.31(11) . 2_767
N3B Fe1B Fe3B N44B 89.29(13) . 2_767
N55B Fe1B Fe3B N44B -78.62(15) . 2_767
Fe3B Fe1B Fe3B N44B -89.28(8) 2_767 2_767
Fe2B Fe1B Fe3B N44B -144.14(8) . 2_767
Fe2B Fe1B Fe3B N44B -32.86(8) 2_767 2_767
N33B Fe1B Fe3B Fe1B 99.62(8) . 2_767
N4B Fe1B Fe3B Fe1B -92.41(8) . 2_767
N3B Fe1B Fe3B Fe1B 178.58(10) . 2_767
N55B Fe1B Fe3B Fe1B 10.66(13) . 2_767
Fe3B Fe1B Fe3B Fe1B 0.001(1) 2_767 2_767
Fe2B Fe1B Fe3B Fe1B -54.861(17) . 2_767
Fe2B Fe1B Fe3B Fe1B 56.420(18) 2_767 2_767
N33B Fe1B Fe3B Fe2B 43.20(8) . 2_767
N4B Fe1B Fe3B Fe2B -148.83(8) . 2_767
N3B Fe1B Fe3B Fe2B 122.16(10) . 2_767
N55B Fe1B Fe3B Fe2B -45.76(13) . 2_767
Fe3B Fe1B Fe3B Fe2B -56.419(17) 2_767 2_767
Fe2B Fe1B Fe3B Fe2B -111.28(2) . 2_767
N33B Fe1B Fe3B Fe2B 154.48(9) . .
N4B Fe1B Fe3B Fe2B -37.55(8) . .
N3B Fe1B Fe3B Fe2B -126.56(10) . .
N55B Fe1B Fe3B Fe2B 65.52(13) . .
Fe3B Fe1B Fe3B Fe2B 54.862(17) 2_767 .
Fe2B Fe1B Fe3B Fe2B 111.28(2) 2_767 .
N44B Fe2B Fe3B N55B 110.52(16) . 2_767
N33B Fe2B Fe3B N55B 11.71(12) 2_767 2_767
N4B Fe2B Fe3B N55B -167.02(11) . 2_767
N5B Fe2B Fe3B N55B -74.94(13) . 2_767
Fe3B Fe2B Fe3B N55B 99.99(8) 2_767 2_767
Fe1B Fe2B Fe3B N55B 154.63(8) . 2_767
Fe1B Fe2B Fe3B N55B 45.08(8) 2_767 2_767
N44B Fe2B Fe3B N3B -83.50(16) . .
N33B Fe2B Fe3B N3B 177.68(12) 2_767 .
N4B Fe2B Fe3B N3B -1.05(11) . .
N5B Fe2B Fe3B N3B 91.04(13) . .
Fe3B Fe2B Fe3B N3B -94.03(8) 2_767 .
Fe1B Fe2B Fe3B N3B -39.40(8) . .
Fe1B Fe2B Fe3B N3B -148.94(8) 2_767 .
N44B Fe2B Fe3B N5B -174.54(17) . .
N33B Fe2B Fe3B N5B 86.64(13) 2_767 .
N4B Fe2B Fe3B N5B -92.08(13) . .
Fe3B Fe2B Fe3B N5B 174.93(10) 2_767 .
Fe1B Fe2B Fe3B N5B -130.43(10) . .
Fe1B Fe2B Fe3B N5B 120.02(10) 2_767 .
N44B Fe2B Fe3B N44B 19.7(3) . 2_767
N33B Fe2B Fe3B N44B -79.15(15) 2_767 2_767
N4B Fe2B Fe3B N44B 102.13(15) . 2_767
N5B Fe2B Fe3B N44B -165.79(16) . 2_767
Fe3B Fe2B Fe3B N44B 9.14(12) 2_767 2_767
Fe1B Fe2B Fe3B N44B 63.77(12) . 2_767
Fe1B Fe2B Fe3B N44B -45.77(12) 2_767 2_767
N44B Fe2B Fe3B Fe1B 65.44(14) . 2_767
N33B Fe2B Fe3B Fe1B -33.38(9) 2_767 2_767
N4B Fe2B Fe3B Fe1B 147.90(9) . 2_767
N5B Fe2B Fe3B Fe1B -120.02(10) . 2_767
Fe3B Fe2B Fe3B Fe1B 54.909(18) 2_767 2_767
Fe1B Fe2B Fe3B Fe1B 109.54(2) . 2_767
N44B Fe2B Fe3B Fe2B 10.53(14) . 2_767
N33B Fe2B Fe3B Fe2B -88.29(9) 2_767 2_767
N4B Fe2B Fe3B Fe2B 92.99(8) . 2_767
N5B Fe2B Fe3B Fe2B -174.93(10) . 2_767
Fe3B Fe2B Fe3B Fe2B 0.0 2_767 2_767
Fe1B Fe2B Fe3B Fe2B 54.634(18) . 2_767
Fe1B Fe2B Fe3B Fe2B -54.910(18) 2_767 2_767
N44B Fe2B Fe3B Fe1B -44.11(14) . .
N33B Fe2B Fe3B Fe1B -142.92(9) 2_767 .
N4B Fe2B Fe3B Fe1B 38.35(8) . .
N5B Fe2B Fe3B Fe1B 130.43(10) . .
Fe3B Fe2B Fe3B Fe1B -54.635(18) 2_767 .
Fe1B Fe2B Fe3B Fe1B -109.54(2) 2_767 .
O11S C11S C12S C13S 9.5(17) . .
C11S C12S C13S C14S 8.5(17) . .
C12S C13S C14S O11S -23.5(16) . .
C12S C11S O11S C14S -23.2(13) . .
C13S C14S O11S C11S 29.3(13) . .
P1 C91C C92C C93C 165.4(6) . .
C91C C92C C93C C94C 49.9(13) . .
C14T C13T C12T C11T 29.9(14) . .
